data_1572420
loop_
_publ_author_name
'Dietl, Martin C.'
'Maag, Melina'
'Ber, Sophia'
'Rominger, Frank'
'Rudolph, Matthias'
'Caligiuri, Isabella'
'Andele, Pacome K.'
'Mkhalid, Ibraheem A. I.'
'Rizzolio, Flavio'
'Nogara, Pablo A.'
'Orian, Laura'
'Scattolin, Thomas'
'Hashmi, A Stephen K'

_publ_section_title
;
 Comparative study of the antiproliferative activity of heterometallic
 carbene gold(i)-platinum(ii) and gold(i)-palladium(ii) complexes in
 cancer cell lines.
;
_journal_issue 37
_journal_name_full 'Chemical science'
_journal_page_first 15291
_journal_page_last 15298
_journal_paper_doi 10.1039/d4sc04585h
_journal_volume 15
_journal_year 2024
_chemical_formula_sum 'C46.7 H61.91 Au0.73 Cl3.43 N5 O0.54 Pt'
_chemical_formula_weight 1162.23
_space_group_crystal_system monoclinic
_space_group_IT_number 14
_space_group_name_Hall '-P 2yn'
_space_group_name_H-M_alt 'P 1 21/n 1'
_atom_sites_solution_hydrogens geom
_audit_creation_method SHELXL-2018/3
_audit_update_record
;
2024-03-11 deposited with the CCDC.	2024-07-30 downloaded from the CCDC.
;
_cell_angle_alpha 90
_cell_angle_beta 103.752(2)
_cell_angle_gamma 90
_cell_formula_units_Z 8
_cell_length_a 19.7827(5)
_cell_length_b 24.1706(7)
_cell_length_c 21.6782(6)
_cell_measurement_reflns_used 40620
_cell_measurement_temperature 200(2)
_cell_measurement_theta_max 61.87
_cell_measurement_theta_min 2.72
_cell_volume 10068.5(5)
_computing_cell_refinement 'X-Area Recipe 1.36.0.0 (STOE, 2020)'
_computing_data_collection 'X-Area Pilatus3_SV 1.31.170.0 (STOE, 2020)'
_computing_data_reduction 'X-Area Integrate 1.78.3.0 (STOE, 2020)'
_computing_molecular_graphics 'Bruker SHELXTL'
_computing_publication_material 'Bruker SHELXTL'
_computing_structure_refinement 'SHELXL-2018/3 (Sheldrick, 2018)'
_computing_structure_solution 'SHELXT-2014 (Sheldrick 2014)'
_diffrn_ambient_temperature 200(2)
_diffrn_detector_area_resol_mean 5.81
_diffrn_measured_fraction_theta_full 0.957
_diffrn_measured_fraction_theta_max 0.957
_diffrn_measurement_device_type 'STOE Stadivari'
_diffrn_measurement_method 'rotation method, \w scans'
_diffrn_radiation_type CuK\a
_diffrn_radiation_wavelength 1.54178
_diffrn_reflns_av_R_equivalents 0.0550
_diffrn_reflns_av_unetI/netI 0.0754
_diffrn_reflns_Laue_measured_fraction_full 0.957
_diffrn_reflns_Laue_measured_fraction_max 0.957
_diffrn_reflns_limit_h_max 22
_diffrn_reflns_limit_h_min -20
_diffrn_reflns_limit_k_max 24
_diffrn_reflns_limit_k_min -27
_diffrn_reflns_limit_l_max 24
_diffrn_reflns_limit_l_min -20
_diffrn_reflns_number 52287
_diffrn_reflns_point_group_measured_fraction_full 0.957
_diffrn_reflns_point_group_measured_fraction_max 0.957
_diffrn_reflns_theta_full 62.016
_diffrn_reflns_theta_max 62.016
_diffrn_reflns_theta_min 2.720
_diffrn_source 'Genix3D Cu HF'
_exptl_absorpt_coefficient_mu 11.028
_exptl_absorpt_correction_T_max 0.7105
_exptl_absorpt_correction_T_min 0.2389
_exptl_absorpt_correction_type multi-scan
_exptl_absorpt_process_details 'STOE X-AREA LANA'
_exptl_crystal_colour colourless
_exptl_crystal_density_diffrn 1.533
_exptl_crystal_description needle
_exptl_crystal_F_000 4603
_exptl_crystal_size_max 0.390
_exptl_crystal_size_mid 0.018
_exptl_crystal_size_min 0.018
_refine_diff_density_max 0.829
_refine_diff_density_min -1.178
_refine_diff_density_rms 0.128
_refine_ls_extinction_method none
_refine_ls_goodness_of_fit_ref 1.012
_refine_ls_hydrogen_treatment constr
_refine_ls_matrix_type full
_refine_ls_number_parameters 1124
_refine_ls_number_reflns 15181
_refine_ls_number_restraints 967
_refine_ls_restrained_S_all 0.984
_refine_ls_R_factor_all 0.0916
_refine_ls_R_factor_gt 0.0497
_refine_ls_shift/su_max 0.001
_refine_ls_shift/su_mean 0.000
_refine_ls_structure_factor_coef Fsqd
_refine_ls_weighting_details 'w=1/[\s^2^(Fo^2^)+(0.0456P)^2^+18.4596P] where P=(Fo^2^+2Fc^2^)/3'
_refine_ls_weighting_scheme calc
_refine_ls_wR_factor_gt 0.0951
_refine_ls_wR_factor_ref 0.1088
_reflns_Friedel_coverage 0.000
_reflns_number_gt 10268
_reflns_number_total 15181
_reflns_threshold_expression 'I > 2\s(I)'
_cod_data_source_file d4sc04585h2.cif
_cod_data_source_block mad42
_cod_depositor_comments 'Adding full bibliography for 1572420.cif.'
_cod_original_sg_symbol_H-M 'P 21/n'
_cod_original_formula_sum 'C46.70 H61.91 Au0.73 Cl3.43 N5 O0.54 Pt'
_cod_database_code 1572420
_shelx_shelxl_version_number 2018/3
_shelx_space_group_comment
; 
The symmetry employed for this shelxl refinement is uniquely defined 
by the following loop, which should always be used as a source of 
symmetry information in preference to the above space-group names. 
They are only intended as comments. 
;
_shelx_estimated_absorpt_t_min 0.099
_shelx_estimated_absorpt_t_max 0.826
_exptl_absorpt_special_details 'X-Area LANA 1.83.8.0 (STOE, 2020)'

loop_
_space_group_symop_operation_xyz
'x, y, z'
'-x+1/2, y+1/2, -z+1/2'
'-x, -y, -z'
'x-1/2, -y-1/2, z-1/2'

loop_
_atom_site_label
_atom_site_type_symbol
_atom_site_fract_x
_atom_site_fract_y
_atom_site_fract_z
_atom_site_U_iso_or_equiv
_atom_site_adp_type
_atom_site_occupancy
_atom_site_site_symmetry_order
_atom_site_calc_flag
_atom_site_refinement_flags_posn
_atom_site_refinement_flags_adp
_atom_site_refinement_flags_occupancy
_atom_site_disorder_assembly
_atom_site_disorder_group
Pt1_1 Pt 0.46711(2) 0.34796(2) 0.30243(2) 0.03405(12) Uani 1 1 d . . . . .
Cl1_1 Cl 0.52934(11) 0.37550(10) 0.22618(11) 0.0471(6) Uani 1 1 d . . . . .
Cl2_1 Cl 0.51286(12) 0.25935(9) 0.30412(11) 0.0487(6) Uani 1 1 d . . . . .
Au1_1 Au 0.81969(3) 0.34378(2) 0.38994(3) 0.0434(2) Uani 0.790(2) 1 d . U P A 1
Cl3_1 Cl 0.92747(17) 0.32421(17) 0.45165(17) 0.0568(10) Uani 0.790(2) 1 d . U P A 1
O1_1 O 0.792(2) 0.3530(16) 0.363(2) 0.050(7) Uani 0.210(2) 1 d . U P A 2
O2_1 O 0.892(2) 0.307(2) 0.442(2) 0.100(14) Uani 0.210(2) 1 d . U P A 2
C1_1 C 0.4196(4) 0.3257(3) 0.3689(4) 0.0347(19) Uani 1 1 d . . . . .
N2_1 N 0.3592(3) 0.2989(3) 0.3541(3) 0.0389(17) Uani 1 1 d . . . . .
H2_1 H 0.340580 0.293627 0.313450 0.047 Uiso 1 1 calc R U . . .
N3_1 N 0.4451(3) 0.3347(3) 0.4317(3) 0.0378(17) Uani 1 1 d . . . . .
H3_1 H 0.422144 0.320473 0.458081 0.045 Uiso 1 1 calc R U . . .
C4_1 C 0.4356(5) 0.4203(4) 0.3014(4) 0.037(2) Uani 1 1 d . . . . .
N5_1 N 0.4207(4) 0.4679(3) 0.2989(4) 0.0464(19) Uani 1 1 d . . . . .
C6_1 C 0.6911(5) 0.3802(4) 0.4412(4) 0.048(2) Uani 1 1 d . . . . .
H6A_1 H 0.721460 0.413005 0.452886 0.057 Uiso 1 1 calc R U . . .
H6B_1 H 0.716645 0.347574 0.462513 0.057 Uiso 1 1 calc R U . . .
N7_1 N 0.6759(4) 0.3723(3) 0.3723(3) 0.0461(19) Uani 1 1 d . . . . .
H7_1 H 0.632740 0.376677 0.350216 0.055 Uiso 1 1 calc R U . . .
C8_1 C 0.7243(5) 0.3588(4) 0.3413(5) 0.046(2) Uani 1 1 d . . . . .
N9_1 N 0.7027(4) 0.3534(3) 0.2785(4) 0.054(2) Uani 1 1 d . . . . .
H9_1 H 0.657656 0.354166 0.261537 0.064 Uiso 1 1 calc R U . . .
C11_1 C 0.4133(5) 0.5256(4) 0.3023(4) 0.039(2) Uani 1 1 d . . . . .
C12_1 C 0.4732(5) 0.5585(4) 0.3119(4) 0.046(2) Uani 1 1 d . . . . .
C13_1 C 0.4636(6) 0.6156(4) 0.3195(5) 0.060(3) Uani 1 1 d . . . . .
H13_1 H 0.502590 0.639786 0.327958 0.072 Uiso 1 1 calc R U . . .
C14_1 C 0.3984(6) 0.6364(4) 0.3148(5) 0.066(3) Uani 1 1 d . . . . .
H14_1 H 0.393009 0.675034 0.320166 0.080 Uiso 1 1 calc R U . . .
C15_1 C 0.3400(6) 0.6032(4) 0.3024(5) 0.056(3) Uani 1 1 d . . . . .
H15_1 H 0.295626 0.619659 0.298824 0.068 Uiso 1 1 calc R U . . .
C16_1 C 0.3446(5) 0.5460(4) 0.2951(4) 0.047(2) Uani 1 1 d . . . . .
C17_1 C 0.5446(5) 0.5330(4) 0.3153(5) 0.054(2) Uani 1 1 d . . . . .
H17_1 H 0.537648 0.501852 0.284164 0.065 Uiso 1 1 calc R U . . .
C171_1 C 0.5735(6) 0.5082(5) 0.3810(5) 0.070(3) Uani 1 1 d . . . . .
H17A_1 H 0.614734 0.485944 0.380405 0.105 Uiso 1 1 calc R U . . .
H17B_1 H 0.538040 0.484734 0.392513 0.105 Uiso 1 1 calc R U . . .
H17C_1 H 0.586325 0.538044 0.412204 0.105 Uiso 1 1 calc R U . . .
C172_1 C 0.5951(6) 0.5731(5) 0.2968(6) 0.075(3) Uani 1 1 d . . . . .
H17D_1 H 0.636378 0.552866 0.291549 0.112 Uiso 1 1 calc R U . . .
H17E_1 H 0.609057 0.601076 0.330050 0.112 Uiso 1 1 calc R U . . .
H17F_1 H 0.572745 0.591168 0.256662 0.112 Uiso 1 1 calc R U . . .
C19_1 C 0.2823(5) 0.5091(4) 0.2790(5) 0.057(2) Uani 1 1 d . . . . .
H19_1 H 0.296092 0.472056 0.298520 0.069 Uiso 1 1 calc R U . . .
C191_1 C 0.2212(6) 0.5309(5) 0.3050(6) 0.084(4) Uani 1 1 d . . . . .
H19A_1 H 0.186827 0.501374 0.303312 0.126 Uiso 1 1 calc R U . . .
H19B_1 H 0.199261 0.562261 0.279186 0.126 Uiso 1 1 calc R U . . .
H19C_1 H 0.238605 0.542941 0.349117 0.126 Uiso 1 1 calc R U . . .
C192_1 C 0.2610(6) 0.5017(5) 0.2073(5) 0.071(3) Uani 1 1 d . . . . .
H19D_1 H 0.219868 0.477761 0.196194 0.107 Uiso 1 1 calc R U . . .
H19E_1 H 0.299310 0.484630 0.192631 0.107 Uiso 1 1 calc R U . . .
H19F_1 H 0.250042 0.537823 0.186937 0.107 Uiso 1 1 calc R U . . .
C21_1 C 0.3208(4) 0.2774(4) 0.3982(4) 0.040(2) Uani 1 1 d . . . . .
C22_1 C 0.2756(4) 0.3131(4) 0.4201(4) 0.041(2) Uani 1 1 d . . . . .
C23_1 C 0.2418(5) 0.2907(5) 0.4637(5) 0.062(3) Uani 1 1 d . . . . .
H23_1 H 0.210798 0.313335 0.479949 0.074 Uiso 1 1 calc R U . . .
C24_1 C 0.2520(6) 0.2363(5) 0.4844(5) 0.069(3) Uani 1 1 d . . . . .
H24_1 H 0.229197 0.222316 0.515033 0.082 Uiso 1 1 calc R U . . .
C25_1 C 0.2952(5) 0.2031(5) 0.4601(5) 0.063(3) Uani 1 1 d . . . . .
H25_1 H 0.300874 0.165589 0.473540 0.076 Uiso 1 1 calc R U . . .
C26_1 C 0.3312(5) 0.2222(4) 0.4162(4) 0.046(2) Uani 1 1 d . . . . .
C27_1 C 0.2637(5) 0.3723(4) 0.3992(5) 0.052(2) Uani 1 1 d . . . . .
H27_1 H 0.290297 0.379001 0.366035 0.062 Uiso 1 1 calc R U . . .
C271_1 C 0.2899(7) 0.4130(5) 0.4524(7) 0.101(5) Uani 1 1 d . . . . .
H27A_1 H 0.286579 0.450665 0.435067 0.152 Uiso 1 1 calc R U . . .
H27B_1 H 0.338546 0.404712 0.472849 0.152 Uiso 1 1 calc R U . . .
H27C_1 H 0.261578 0.410174 0.483685 0.152 Uiso 1 1 calc R U . . .
C272_1 C 0.1873(6) 0.3841(5) 0.3691(6) 0.084(4) Uani 1 1 d . . . . .
H27D_1 H 0.182512 0.421849 0.352187 0.126 Uiso 1 1 calc R U . . .
H27E_1 H 0.160179 0.380220 0.401225 0.126 Uiso 1 1 calc R U . . .
H27F_1 H 0.170230 0.357758 0.334535 0.126 Uiso 1 1 calc R U . . .
C29_1 C 0.3793(5) 0.1841(4) 0.3898(5) 0.053(2) Uani 1 1 d . . . . .
H29_1 H 0.395650 0.204902 0.356152 0.064 Uiso 1 1 calc R U . . .
C291_1 C 0.4435(6) 0.1686(6) 0.4421(6) 0.101(5) Uani 1 1 d . . . . .
H29A_1 H 0.474851 0.145767 0.423991 0.151 Uiso 1 1 calc R U . . .
H29B_1 H 0.428799 0.147834 0.475467 0.151 Uiso 1 1 calc R U . . .
H29C_1 H 0.467691 0.202380 0.460187 0.151 Uiso 1 1 calc R U . . .
C292_1 C 0.3421(7) 0.1324(5) 0.3595(6) 0.095(4) Uani 1 1 d . . . . .
H29D_1 H 0.373262 0.110926 0.339714 0.142 Uiso 1 1 calc R U . . .
H29E_1 H 0.300451 0.142933 0.327202 0.142 Uiso 1 1 calc R U . . .
H29F_1 H 0.328480 0.109886 0.392230 0.142 Uiso 1 1 calc R U . . .
C31_1 C 0.5059(4) 0.3655(3) 0.4581(4) 0.0321(18) Uani 1 1 d . . . . .
C32_1 C 0.5671(4) 0.3564(4) 0.4386(4) 0.038(2) Uani 1 1 d . . . . .
H32_1 H 0.568667 0.328742 0.407807 0.045 Uiso 1 1 calc R U . . .
C33_1 C 0.6264(4) 0.3881(4) 0.4643(4) 0.041(2) Uani 1 1 d . . . . .
C34_1 C 0.6241(5) 0.4261(4) 0.5113(5) 0.054(3) Uani 1 1 d . . . . .
H34_1 H 0.664600 0.446881 0.529657 0.065 Uiso 1 1 calc R U . . .
C35_1 C 0.5648(5) 0.4345(4) 0.5322(5) 0.057(3) Uani 1 1 d . . . . .
H35_1 H 0.564047 0.460998 0.564416 0.068 Uiso 1 1 calc R U . . .
C36_1 C 0.5060(5) 0.4038(4) 0.5058(5) 0.052(2) Uani 1 1 d . . . . .
H36_1 H 0.464910 0.409060 0.520539 0.063 Uiso 1 1 calc R U . . .
C41_1 C 0.7488(4) 0.3462(4) 0.2370(4) 0.046(2) Uani 1 1 d . . . . .
C42_1 C 0.7685(5) 0.2924(5) 0.2242(5) 0.058(2) Uani 1 1 d . . . . .
C43_1 C 0.8116(6) 0.2874(5) 0.1829(6) 0.068(3) Uani 1 1 d . . . . .
H43_1 H 0.825994 0.251713 0.172905 0.082 Uiso 1 1 calc R U . . .
C44_1 C 0.8342(6) 0.3334(5) 0.1558(5) 0.071(3) Uani 1 1 d . . . . .
H44_1 H 0.862865 0.329033 0.126635 0.085 Uiso 1 1 calc R U . . .
C45_1 C 0.8154(5) 0.3856(5) 0.1707(5) 0.061(3) Uani 1 1 d . . . . .
H45_1 H 0.832599 0.416810 0.152695 0.074 Uiso 1 1 calc R U . . .
C46_1 C 0.7720(5) 0.3937(4) 0.2114(5) 0.052(2) Uani 1 1 d . . . . .
C47_1 C 0.7443(6) 0.2420(5) 0.2556(6) 0.075(3) Uani 1 1 d . . . . .
H47_1 H 0.726950 0.256498 0.292150 0.089 Uiso 1 1 calc R U . . .
C471_1 C 0.8003(8) 0.2037(6) 0.2826(8) 0.128(6) Uani 1 1 d . . . . .
H47A_1 H 0.783156 0.175600 0.307731 0.191 Uiso 1 1 calc R U . . .
H47B_1 H 0.838913 0.223974 0.309928 0.191 Uiso 1 1 calc R U . . .
H47C_1 H 0.816549 0.185605 0.248273 0.191 Uiso 1 1 calc R U . . .
C472_1 C 0.6861(12) 0.2167(10) 0.2137(11) 0.246(15) Uani 1 1 d . . . . .
H47D_1 H 0.686311 0.178111 0.205720 0.295 Uiso 1 1 calc R U . . .
H47E_1 H 0.647032 0.238528 0.193832 0.295 Uiso 1 1 calc R U . . .
C49_1 C 0.7509(5) 0.4510(5) 0.2279(5) 0.063(3) Uani 1 1 d . . . . .
H49_1 H 0.738863 0.448116 0.270045 0.076 Uiso 1 1 calc R U . . .
C491_1 C 0.8084(7) 0.4942(6) 0.2348(9) 0.119(6) Uani 1 1 d . . . . .
H49A_1 H 0.793050 0.528777 0.250726 0.179 Uiso 1 1 calc R U . . .
H49B_1 H 0.818632 0.500753 0.193354 0.179 Uiso 1 1 calc R U . . .
H49C_1 H 0.850372 0.480767 0.264750 0.179 Uiso 1 1 calc R U . . .
C492_1 C 0.6856(7) 0.4691(6) 0.1803(7) 0.104(5) Uani 1 1 d . . . . .
H49D_1 H 0.674889 0.507535 0.188826 0.156 Uiso 1 1 calc R U . . .
H49E_1 H 0.646710 0.445240 0.183978 0.156 Uiso 1 1 calc R U . . .
H49F_1 H 0.692926 0.466286 0.137251 0.156 Uiso 1 1 calc R U . . .
Pt1_2 Pt 0.83076(2) 0.19221(2) 0.66228(2) 0.03520(12) Uani 1 1 d . . . . .
Cl1_2 Cl 0.75779(11) 0.14616(9) 0.71857(10) 0.0436(5) Uani 1 1 d . . . . .
Cl2_2 Cl 0.82108(12) 0.27326(9) 0.71740(11) 0.0458(6) Uani 1 1 d . . . . .
Au1_2 Au 0.48400(4) 0.25254(3) 0.60696(3) 0.0379(3) Uani 0.665(2) 1 d . U P B 1
Cl3_2 Cl 0.3880(2) 0.3068(2) 0.5730(2) 0.0521(11) Uani 0.665(2) 1 d . U P B 1
O1_2 O 0.5071(14) 0.2247(17) 0.6156(12) 0.079(10) Uani 0.335(2) 1 d . U P B 2
O2_2 O 0.4182(12) 0.3028(12) 0.5532(11) 0.060(7) Uani 0.335(2) 1 d . U P B 2
C1_2 C 0.8890(5) 0.2328(3) 0.6152(4) 0.038(2) Uani 1 1 d . . . . .
N2_2 N 0.9562(4) 0.2422(3) 0.6417(3) 0.0416(17) Uani 1 1 d . . . . .
H2_2 H 0.973571 0.227705 0.679355 0.050 Uiso 1 1 calc R U . . .
N3_2 N 0.8649(4) 0.2504(3) 0.5555(3) 0.0466(19) Uani 1 1 d . . . . .
H3_2 H 0.894514 0.266184 0.536388 0.056 Uiso 1 1 calc R U . . .
C4_2 C 0.8310(4) 0.1278(4) 0.6153(4) 0.040(2) Uani 1 1 d . . . . .
N5_2 N 0.8232(4) 0.0864(3) 0.5852(4) 0.049(2) Uani 1 1 d . . . . .
C6_2 C 0.6162(5) 0.2616(4) 0.5523(5) 0.053(3) Uani 1 1 d . . . . .
H6A_2 H 0.619664 0.300587 0.566600 0.064 Uiso 1 1 calc R U . . .
H6B_2 H 0.569892 0.256164 0.523112 0.064 Uiso 1 1 calc R U . . .
N7_2 N 0.6234(4) 0.2246(3) 0.6076(4) 0.049(2) Uani 1 1 d . . . . .
H7_2 H 0.664338 0.209538 0.623367 0.059 Uiso 1 1 calc R U . . .
C8_2 C 0.5708(5) 0.2125(4) 0.6358(4) 0.042(2) Uani 1 1 d . . . . .
N9_2 N 0.5905(4) 0.1790(3) 0.6860(3) 0.0421(18) Uani 1 1 d . . . . .
H9_2 H 0.634525 0.169037 0.696778 0.050 Uiso 1 1 calc R U . . .
C11_2 C 0.8085(5) 0.0359(4) 0.5527(4) 0.046(2) Uani 1 1 d . . . . .
C12_2 C 0.7433(5) 0.0302(4) 0.5082(5) 0.053(2) Uani 1 1 d . . . . .
C13_2 C 0.7308(5) -0.0199(4) 0.4794(5) 0.062(3) Uani 1 1 d . . . . .
H13_2 H 0.688173 -0.025565 0.448889 0.075 Uiso 1 1 calc R U . . .
C14_2 C 0.7782(6) -0.0633(4) 0.4931(5) 0.066(3) Uani 1 1 d . . . . .
H14_2 H 0.766825 -0.098043 0.472820 0.080 Uiso 1 1 calc R U . . .
C15_2 C 0.8410(6) -0.0566(4) 0.5354(5) 0.065(3) Uani 1 1 d . . . . .
H15_2 H 0.873178 -0.086431 0.543497 0.077 Uiso 1 1 calc R U . . .
C16_2 C 0.8582(5) -0.0062(4) 0.5669(4) 0.050(2) Uani 1 1 d . . . . .
C17_2 C 0.6916(6) 0.0780(5) 0.4963(5) 0.063(3) Uani 1 1 d . . . . .
H17_2 H 0.719158 0.113091 0.500493 0.075 Uiso 1 1 calc R U . . .
C171_2 C 0.6509(6) 0.0785(5) 0.5476(6) 0.084(4) Uani 1 1 d . . . . .
H17A_2 H 0.614623 0.106955 0.537747 0.127 Uiso 1 1 calc R U . . .
H17B_2 H 0.682529 0.086701 0.588763 0.127 Uiso 1 1 calc R U . . .
H17C_2 H 0.629371 0.042239 0.549447 0.127 Uiso 1 1 calc R U . . .
C172_2 C 0.6450(7) 0.0769(5) 0.4299(6) 0.093(4) Uani 1 1 d . . . . .
H17D_2 H 0.615394 0.109947 0.423212 0.140 Uiso 1 1 calc R U . . .
H17E_2 H 0.615638 0.043750 0.424741 0.140 Uiso 1 1 calc R U . . .
H17F_2 H 0.673637 0.076306 0.398733 0.140 Uiso 1 1 calc R U . . .
C19_2 C 0.9274(6) 0.0039(5) 0.6120(5) 0.067(3) Uani 1 1 d . . . . .
H19_2 H 0.918862 0.027928 0.646873 0.080 Uiso 1 1 calc R U . . .
C191_2 C 0.9626(8) -0.0487(6) 0.6428(6) 0.109(5) Uani 1 1 d . . . . .
H19A_2 H 1.005934 -0.039015 0.673435 0.163 Uiso 1 1 calc R U . . .
H19B_2 H 0.972897 -0.072958 0.610055 0.163 Uiso 1 1 calc R U . . .
H19C_2 H 0.931416 -0.067798 0.664811 0.163 Uiso 1 1 calc R U . . .
C192_2 C 0.9760(6) 0.0365(6) 0.5786(6) 0.096(4) Uani 1 1 d . . . . .
H19D_2 H 1.019792 0.044850 0.609304 0.143 Uiso 1 1 calc R U . . .
H19E_2 H 0.953330 0.071113 0.561395 0.143 Uiso 1 1 calc R U . . .
H19F_2 H 0.985623 0.014175 0.543903 0.143 Uiso 1 1 calc R U . . .
C21_2 C 1.0029(5) 0.2744(4) 0.6135(4) 0.043(2) Uani 1 1 d . . . . .
C22_2 C 1.0377(5) 0.2489(4) 0.5726(5) 0.050(2) Uani 1 1 d . . . . .
C23_2 C 1.0808(5) 0.2822(5) 0.5450(6) 0.067(3) Uani 1 1 d . . . . .
H23_2 H 1.104469 0.266241 0.515982 0.081 Uiso 1 1 calc R U . . .
C24_2 C 1.0892(6) 0.3380(5) 0.5596(6) 0.080(4) Uani 1 1 d . . . . .
H24_2 H 1.118099 0.360036 0.540161 0.095 Uiso 1 1 calc R U . . .
C25_2 C 1.0559(6) 0.3615(5) 0.6020(6) 0.082(4) Uani 1 1 d . . . . .
H25_2 H 1.062926 0.399604 0.612331 0.098 Uiso 1 1 calc R U . . .
C26_2 C 1.0120(5) 0.3303(4) 0.6303(6) 0.061(3) Uani 1 1 d . . . . .
C27_2 C 1.0315(5) 0.1878(4) 0.5579(5) 0.056(2) Uani 1 1 d . . . . .
H27_2 H 0.998186 0.171622 0.581243 0.067 Uiso 1 1 calc R U . . .
C271_2 C 1.1013(6) 0.1590(4) 0.5815(6) 0.074(3) Uani 1 1 d . . . . .
H27A_2 H 1.095411 0.119054 0.574380 0.111 Uiso 1 1 calc R U . . .
H27B_2 H 1.118842 0.166181 0.626975 0.111 Uiso 1 1 calc R U . . .
H27C_2 H 1.134513 0.173201 0.558295 0.111 Uiso 1 1 calc R U . . .
C272_2 C 1.0025(8) 0.1762(6) 0.4863(6) 0.103(5) Uani 1 1 d . . . . .
H27D_2 H 0.994132 0.136392 0.479775 0.154 Uiso 1 1 calc R U . . .
H27E_2 H 1.036332 0.188410 0.462723 0.154 Uiso 1 1 calc R U . . .
H27F_2 H 0.958724 0.196314 0.471179 0.154 Uiso 1 1 calc R U . . .
C29_2 C 0.9760(7) 0.3568(5) 0.6789(6) 0.079(3) Uani 1 1 d . . . . .
H29_2 H 0.953106 0.326553 0.697967 0.094 Uiso 1 1 calc R U . . .
C291_2 C 0.9190(9) 0.3958(8) 0.6435(10) 0.164(8) Uani 1 1 d . . . . .
H29A_2 H 0.890086 0.407629 0.672059 0.246 Uiso 1 1 calc R U . . .
H29B_2 H 0.889959 0.376550 0.606848 0.246 Uiso 1 1 calc R U . . .
H29C_2 H 0.940352 0.428327 0.628817 0.246 Uiso 1 1 calc R U . . .
C292_2 C 1.0272(8) 0.3850(6) 0.7317(8) 0.124(5) Uani 1 1 d . . . . .
H29D_2 H 1.005457 0.392028 0.767094 0.186 Uiso 1 1 calc R U . . .
H29E_2 H 1.041746 0.420117 0.716364 0.186 Uiso 1 1 calc R U . . .
H29F_2 H 1.068016 0.361132 0.746195 0.186 Uiso 1 1 calc R U . . .
C31_2 C 0.7939(5) 0.2453(4) 0.5208(4) 0.046(2) Uani 1 1 d . . . . .
C32_2 C 0.7409(5) 0.2599(4) 0.5494(4) 0.045(2) Uani 1 1 d . . . . .
H32_2 H 0.751331 0.276706 0.590125 0.054 Uiso 1 1 calc R U . . .
C33_2 C 0.6720(5) 0.2496(4) 0.5178(4) 0.043(2) Uani 1 1 d . . . . .
C34_2 C 0.6568(5) 0.2300(4) 0.4566(5) 0.048(2) Uani 1 1 d . . . . .
H34_2 H 0.609688 0.224539 0.434592 0.058 Uiso 1 1 calc R U . . .
C35_2 C 0.7103(5) 0.2179(4) 0.4266(5) 0.055(2) Uani 1 1 d . . . . .
H35_2 H 0.699713 0.205249 0.383893 0.066 Uiso 1 1 calc R U . . .
C36_2 C 0.7788(5) 0.2247(4) 0.4596(4) 0.051(2) Uani 1 1 d . . . . .
H36_2 H 0.815489 0.215134 0.440151 0.061 Uiso 1 1 calc R U . . .
C41_2 C 0.5448(4) 0.1575(4) 0.7244(4) 0.043(2) Uani 1 1 d . . . . .
C42_2 C 0.5285(5) 0.1923(4) 0.7700(5) 0.051(2) Uani 1 1 d . . . . .
C43_2 C 0.4910(6) 0.1696(6) 0.8098(6) 0.077(3) Uani 1 1 d . . . . .
H43_2 H 0.478079 0.191737 0.841317 0.093 Uiso 1 1 calc R U . . .
C44_2 C 0.4722(7) 0.1144(6) 0.8035(6) 0.090(4) Uani 1 1 d . . . . .
H44_2 H 0.447431 0.098789 0.831810 0.108 Uiso 1 1 calc R U . . .
C45_2 C 0.4885(6) 0.0817(5) 0.7576(6) 0.074(3) Uani 1 1 d . . . . .
H45_2 H 0.474902 0.043891 0.754819 0.089 Uiso 1 1 calc R U . . .
C46_2 C 0.5243(5) 0.1025(4) 0.7153(5) 0.053(2) Uani 1 1 d . . . . .
C47_2 C 0.5497(5) 0.2520(4) 0.7785(5) 0.059(3) Uani 1 1 d . . . . .
H47_2 H 0.553441 0.265566 0.735887 0.071 Uiso 1 1 calc R U . . .
C471_2 C 0.4978(8) 0.2892(6) 0.7990(7) 0.114(5) Uani 1 1 d . . . . .
H47A_2 H 0.514931 0.327346 0.802308 0.171 Uiso 1 1 calc R U . . .
H47B_2 H 0.491492 0.276982 0.840404 0.171 Uiso 1 1 calc R U . . .
H47C_2 H 0.453086 0.287328 0.767592 0.171 Uiso 1 1 calc R U . . .
C472_2 C 0.6226(9) 0.2590(6) 0.8232(9) 0.169(9) Uani 1 1 d . . . . .
H47D_2 H 0.638157 0.297363 0.821193 0.253 Uiso 1 1 calc R U . . .
H47E_2 H 0.655464 0.234023 0.809885 0.253 Uiso 1 1 calc R U . . .
H47F_2 H 0.620483 0.250247 0.866802 0.253 Uiso 1 1 calc R U . . .
C49_2 C 0.5408(5) 0.0685(4) 0.6622(5) 0.062(3) Uani 1 1 d . . . . .
H49_2 H 0.587293 0.080182 0.656161 0.074 Uiso 1 1 calc R U . . .
C491_2 C 0.5429(7) 0.0060(5) 0.6750(7) 0.100(5) Uani 1 1 d . . . . .
H49A_2 H 0.560454 -0.013159 0.642122 0.150 Uiso 1 1 calc R U . . .
H49B_2 H 0.495878 -0.007189 0.674254 0.150 Uiso 1 1 calc R U . . .
H49C_2 H 0.573674 -0.001494 0.716706 0.150 Uiso 1 1 calc R U . . .
C492_2 C 0.4858(6) 0.0803(5) 0.6007(5) 0.070(3) Uani 1 1 d . . . . .
H49D_2 H 0.500711 0.064136 0.564595 0.106 Uiso 1 1 calc R U . . .
H49E_2 H 0.480412 0.120428 0.594638 0.106 Uiso 1 1 calc R U . . .
H49F_2 H 0.441283 0.064072 0.603423 0.106 Uiso 1 1 calc R U . . .
C51 C 0.8695(13) 0.4871(10) 0.4241(13) 0.101(8) Uani 0.549(9) 1 d D U P C 1
H51A H 0.862747 0.452931 0.398080 0.121 Uiso 0.549(9) 1 calc R U P C 1
H51B H 0.904848 0.509900 0.410332 0.121 Uiso 0.549(9) 1 calc R U P C 1
C52 C 0.8981(18) 0.4709(10) 0.4953(14) 0.128(9) Uani 0.549(9) 1 d D U P C 1
H52A H 0.938453 0.445822 0.498897 0.154 Uiso 0.549(9) 1 calc R U P C 1
H52B H 0.861597 0.450344 0.510121 0.154 Uiso 0.549(9) 1 calc R U P C 1
Cl4 Cl 0.7943(5) 0.5221(3) 0.4099(4) 0.137(4) Uani 0.549(9) 1 d D U P C 1
Cl5 Cl 0.9226(5) 0.5256(3) 0.5426(5) 0.149(4) Uani 0.549(9) 1 d D U P C 1
C51B C 0.915(3) 0.470(4) 0.432(4) 0.133(17) Uiso 0.155(9) 1 d D U P D -2
H51C H 0.917064 0.430501 0.443765 0.160 Uiso 0.155(9) 1 calc R U P D -2
H51D H 0.890587 0.473102 0.386948 0.160 Uiso 0.155(9) 1 calc R U P D -2
C52B C 0.990(4) 0.492(6) 0.441(3) 0.20(4) Uiso 0.155(9) 1 d D U P D -2
H52C H 0.988383 0.525796 0.414353 0.241 Uiso 0.155(9) 1 calc R U P D -2
H52D H 1.017480 0.464051 0.424653 0.241 Uiso 0.155(9) 1 calc R U P D -2
Cl4B Cl 0.866(2) 0.502(2) 0.475(3) 0.194(16) Uiso 0.155(9) 1 d D U P D -2
Cl5B Cl 1.032(3) 0.508(3) 0.515(3) 0.28(3) Uiso 0.155(9) 1 d D U P D -2

loop_
_atom_site_aniso_label
_atom_site_aniso_U_11
_atom_site_aniso_U_22
_atom_site_aniso_U_33
_atom_site_aniso_U_23
_atom_site_aniso_U_13
_atom_site_aniso_U_12
Pt1_1 0.0353(2) 0.0381(2) 0.0283(2) 0.00139(18) 0.00672(16) 0.00251(17)
Cl1_1 0.0444(13) 0.0619(15) 0.0371(13) 0.0062(12) 0.0138(11) 0.0025(11)
Cl2_1 0.0572(14) 0.0448(13) 0.0442(14) -0.0010(11) 0.0122(12) 0.0099(11)
Au1_1 0.0351(4) 0.0573(4) 0.0377(4) 0.0095(3) 0.0087(3) 0.0036(3)
Cl3_1 0.0360(18) 0.092(3) 0.039(2) 0.0208(19) 0.0035(17) 0.0078(18)
O1_1 0.047(6) 0.065(12) 0.042(11) 0.013(9) 0.021(6) -0.004(8)
O2_1 0.07(2) 0.13(3) 0.08(2) 0.02(2) -0.03(2) -0.03(2)
C1_1 0.031(4) 0.037(5) 0.033(4) 0.000(4) 0.001(4) 0.011(3)
N2_1 0.038(4) 0.051(4) 0.027(4) 0.000(3) 0.005(3) -0.001(3)
N3_1 0.036(4) 0.051(4) 0.027(4) -0.002(3) 0.007(3) -0.004(3)
C4_1 0.046(5) 0.043(4) 0.023(5) -0.002(4) 0.012(4) -0.008(4)
N5_1 0.049(5) 0.047(4) 0.046(5) -0.002(4) 0.017(4) 0.001(4)
C6_1 0.044(5) 0.066(6) 0.033(5) 0.007(5) 0.008(4) -0.008(5)
N7_1 0.043(4) 0.064(5) 0.029(4) 0.003(4) 0.005(3) 0.001(4)
C8_1 0.051(5) 0.048(6) 0.046(5) 0.000(5) 0.022(4) 0.000(4)
N9_1 0.032(4) 0.087(6) 0.042(4) 0.005(4) 0.010(3) 0.004(4)
C11_1 0.051(4) 0.040(4) 0.028(5) 0.000(4) 0.010(4) 0.005(3)
C12_1 0.056(4) 0.042(4) 0.043(6) -0.006(4) 0.015(5) 0.000(4)
C13_1 0.082(6) 0.041(5) 0.062(7) 0.005(5) 0.026(6) 0.006(5)
C14_1 0.093(6) 0.028(5) 0.082(8) -0.009(5) 0.029(7) 0.011(4)
C15_1 0.069(6) 0.040(4) 0.064(7) 0.012(5) 0.023(6) 0.020(4)
C16_1 0.056(4) 0.042(4) 0.043(6) 0.003(4) 0.010(4) 0.010(4)
C17_1 0.048(5) 0.059(6) 0.055(6) -0.006(5) 0.010(5) -0.003(4)
C171_1 0.062(7) 0.082(8) 0.066(7) 0.012(6) 0.013(6) 0.017(6)
C172_1 0.069(7) 0.075(8) 0.086(9) -0.003(6) 0.031(7) -0.010(6)
C19_1 0.046(5) 0.052(6) 0.069(6) 0.008(5) 0.004(5) 0.012(4)
C191_1 0.063(7) 0.087(9) 0.107(10) 0.012(8) 0.029(7) 0.019(6)
C192_1 0.071(7) 0.065(7) 0.069(6) -0.004(6) -0.001(6) 0.011(6)
C21_1 0.040(5) 0.052(4) 0.027(5) 0.001(4) 0.009(4) -0.002(4)
C22_1 0.033(5) 0.054(5) 0.038(5) 0.001(4) 0.010(4) -0.003(4)
C23_1 0.050(6) 0.080(6) 0.062(7) 0.010(5) 0.027(5) 0.006(5)
C24_1 0.072(8) 0.083(7) 0.061(7) 0.019(6) 0.036(6) -0.007(6)
C25_1 0.065(7) 0.065(7) 0.063(7) 0.030(5) 0.020(5) 0.001(5)
C26_1 0.044(5) 0.050(5) 0.042(6) 0.003(4) 0.007(4) -0.009(4)
C27_1 0.048(5) 0.056(5) 0.055(6) 0.000(4) 0.017(5) 0.008(4)
C271_1 0.099(10) 0.064(7) 0.120(11) -0.030(7) -0.013(8) 0.011(7)
C272_1 0.064(6) 0.070(8) 0.106(10) 0.017(7) -0.003(6) 0.013(6)
C29_1 0.056(6) 0.045(5) 0.056(6) 0.003(5) 0.006(4) 0.005(4)
C291_1 0.076(8) 0.126(12) 0.085(9) -0.019(8) -0.010(6) 0.034(7)
C292_1 0.115(10) 0.067(7) 0.098(11) -0.026(7) 0.016(8) -0.013(7)
C31_1 0.035(4) 0.044(5) 0.018(4) 0.005(3) 0.008(3) 0.005(3)
C32_1 0.041(4) 0.046(5) 0.029(5) 0.001(4) 0.014(4) 0.004(4)
C33_1 0.040(4) 0.047(5) 0.036(5) 0.006(4) 0.009(4) 0.000(4)
C34_1 0.050(5) 0.061(6) 0.049(6) -0.012(5) 0.008(5) -0.009(5)
C35_1 0.055(5) 0.073(7) 0.040(6) -0.030(5) 0.007(4) -0.004(5)
C36_1 0.049(5) 0.066(6) 0.045(6) -0.016(5) 0.017(5) -0.001(5)
C41_1 0.034(5) 0.071(5) 0.032(5) 0.005(5) 0.005(4) 0.004(4)
C42_1 0.044(6) 0.071(5) 0.056(7) 0.007(5) 0.005(4) 0.008(5)
C43_1 0.066(7) 0.069(6) 0.075(8) -0.008(6) 0.028(6) 0.005(6)
C44_1 0.074(8) 0.089(7) 0.057(7) -0.003(6) 0.031(6) 0.003(6)
C45_1 0.062(7) 0.075(6) 0.054(7) 0.003(6) 0.027(5) -0.004(6)
C46_1 0.037(5) 0.072(5) 0.043(6) 0.003(5) 0.004(4) -0.002(4)
C47_1 0.066(7) 0.072(7) 0.091(9) 0.010(6) 0.029(6) 0.002(5)
C471_1 0.129(11) 0.108(12) 0.157(15) 0.066(11) 0.056(10) 0.039(9)
C472_1 0.22(2) 0.21(2) 0.22(2) 0.107(19) -0.104(18) -0.158(18)
C49_1 0.066(6) 0.072(6) 0.056(7) 0.003(6) 0.023(5) 0.005(5)
C491_1 0.088(9) 0.075(8) 0.195(17) -0.029(10) 0.034(10) -0.009(7)
C492_1 0.094(9) 0.106(10) 0.096(10) -0.016(9) -0.008(7) 0.036(8)
Pt1_2 0.0391(2) 0.0394(2) 0.0276(2) 0.00107(18) 0.00896(16) 0.00158(18)
Cl1_2 0.0439(12) 0.0488(13) 0.0388(13) 0.0063(11) 0.0114(10) -0.0024(11)
Cl2_2 0.0583(14) 0.0426(12) 0.0378(13) -0.0014(11) 0.0140(11) 0.0042(11)
Au1_2 0.0340(4) 0.0431(5) 0.0353(4) 0.0022(3) 0.0058(3) -0.0013(3)
Cl3_2 0.038(3) 0.062(2) 0.052(3) 0.004(2) 0.0024(19) 0.008(2)
O1_2 0.044(8) 0.14(2) 0.063(17) 0.060(16) 0.027(9) 0.008(12)
O2_2 0.035(14) 0.091(16) 0.045(15) -0.013(13) -0.008(11) -0.008(13)
C1_2 0.045(4) 0.033(5) 0.038(5) 0.007(4) 0.014(4) 0.010(4)
N2_2 0.046(4) 0.050(4) 0.033(4) -0.001(4) 0.015(3) 0.006(3)
N3_2 0.046(4) 0.056(5) 0.038(4) 0.009(4) 0.011(3) 0.003(4)
C4_2 0.040(5) 0.051(5) 0.033(5) 0.007(4) 0.016(4) -0.006(4)
N5_2 0.053(5) 0.050(4) 0.042(5) -0.002(3) 0.010(4) -0.004(4)
C6_2 0.051(5) 0.064(7) 0.046(6) 0.022(5) 0.013(4) 0.003(5)
N7_2 0.038(4) 0.060(5) 0.049(5) 0.021(4) 0.007(3) 0.003(4)
C8_2 0.046(5) 0.046(5) 0.036(5) -0.001(4) 0.011(4) -0.008(4)
N9_2 0.035(4) 0.049(4) 0.044(4) 0.009(3) 0.012(3) 0.000(3)
C11_2 0.058(5) 0.043(4) 0.041(6) -0.002(4) 0.022(4) -0.006(4)
C12_2 0.060(5) 0.055(5) 0.048(6) -0.015(4) 0.018(4) -0.008(4)
C13_2 0.054(6) 0.062(6) 0.071(8) -0.020(5) 0.013(5) -0.006(4)
C14_2 0.083(7) 0.050(6) 0.068(8) -0.013(5) 0.020(5) 0.002(5)
C15_2 0.088(7) 0.054(6) 0.050(7) -0.002(5) 0.016(5) 0.010(5)
C16_2 0.071(5) 0.047(5) 0.037(5) -0.003(4) 0.021(4) 0.008(4)
C17_2 0.066(7) 0.063(6) 0.056(6) -0.007(6) 0.008(5) 0.002(5)
C171_2 0.069(8) 0.090(9) 0.103(9) -0.011(8) 0.039(7) 0.009(7)
C172_2 0.093(9) 0.086(9) 0.080(7) -0.034(7) -0.021(6) 0.012(7)
C19_2 0.081(6) 0.079(7) 0.038(6) -0.018(5) 0.007(4) 0.023(5)
C191_2 0.129(12) 0.106(10) 0.071(9) -0.014(7) -0.014(8) 0.053(8)
C192_2 0.074(8) 0.144(12) 0.067(9) -0.032(8) 0.014(6) -0.014(8)
C21_2 0.046(5) 0.046(4) 0.044(6) 0.018(4) 0.022(4) 0.012(4)
C22_2 0.043(5) 0.062(5) 0.047(6) 0.005(4) 0.017(4) 0.010(4)
C23_2 0.058(7) 0.077(6) 0.080(8) 0.017(6) 0.042(6) 0.009(6)
C24_2 0.080(8) 0.072(6) 0.106(10) 0.019(7) 0.061(7) 0.003(6)
C25_2 0.094(9) 0.052(6) 0.120(11) 0.011(6) 0.067(8) 0.000(6)
C26_2 0.060(6) 0.054(5) 0.080(8) 0.006(5) 0.038(6) 0.003(5)
C27_2 0.059(6) 0.061(5) 0.056(6) -0.002(5) 0.030(5) 0.001(5)
C271_2 0.070(7) 0.059(7) 0.099(9) 0.006(7) 0.031(6) 0.015(6)
C272_2 0.126(11) 0.117(11) 0.062(7) -0.016(7) 0.015(7) 0.004(9)
C29_2 0.097(8) 0.052(7) 0.110(9) 0.004(6) 0.069(7) 0.003(5)
C291_2 0.154(14) 0.165(17) 0.193(18) 0.029(13) 0.085(12) 0.090(12)
C292_2 0.142(12) 0.097(11) 0.157(13) -0.056(10) 0.083(9) -0.031(9)
C31_2 0.053(4) 0.050(6) 0.034(5) 0.007(4) 0.010(4) -0.003(4)
C32_2 0.052(4) 0.050(6) 0.031(5) 0.006(4) 0.009(4) -0.002(4)
C33_2 0.052(5) 0.040(5) 0.037(5) 0.010(4) 0.010(4) -0.001(4)
C34_2 0.056(5) 0.048(6) 0.037(5) 0.013(4) 0.004(4) -0.004(5)
C35_2 0.063(5) 0.061(6) 0.039(6) 0.002(5) 0.010(4) 0.002(5)
C36_2 0.059(5) 0.059(6) 0.036(5) 0.007(4) 0.015(4) 0.002(5)
C41_2 0.030(5) 0.062(5) 0.036(5) 0.011(4) 0.005(4) 0.003(4)
C42_2 0.048(6) 0.069(5) 0.037(5) 0.011(4) 0.008(4) 0.001(5)
C43_2 0.077(8) 0.106(8) 0.058(7) 0.008(6) 0.032(6) -0.013(7)
C44_2 0.093(9) 0.113(8) 0.079(9) 0.015(7) 0.051(8) -0.024(8)
C45_2 0.074(8) 0.084(8) 0.066(8) 0.010(6) 0.020(6) -0.027(6)
C46_2 0.044(6) 0.063(5) 0.049(6) 0.012(4) 0.002(4) -0.012(5)
C47_2 0.063(6) 0.058(5) 0.050(7) 0.006(5) 0.003(5) 0.008(5)
C471_2 0.159(12) 0.096(10) 0.109(12) 0.000(9) 0.076(10) 0.035(9)
C472_2 0.131(11) 0.096(11) 0.21(2) -0.008(13) -0.093(12) -0.008(9)
C49_2 0.056(6) 0.053(5) 0.076(7) 0.000(5) 0.015(5) -0.013(5)
C491_2 0.100(10) 0.057(6) 0.125(12) 0.009(7) -0.006(9) 0.002(7)
C492_2 0.073(7) 0.074(8) 0.064(7) -0.012(6) 0.016(5) 0.003(6)
C51 0.134(18) 0.061(13) 0.126(16) -0.010(13) 0.067(14) -0.005(13)
C52 0.15(2) 0.094(17) 0.140(16) 0.001(15) 0.041(16) 0.010(16)
Cl4 0.139(7) 0.122(7) 0.145(8) -0.027(5) 0.023(6) 0.003(5)
Cl5 0.194(9) 0.091(6) 0.153(8) -0.009(5) 0.025(7) 0.009(5)

loop_
_atom_type_symbol
_atom_type_description
_atom_type_scat_dispersion_real
_atom_type_scat_dispersion_imag
_atom_type_scat_source
C C 0.0181 0.0091 'International Tables Vol C Tables 4.2.6.8 and 6.1.1.4'
H H 0.0000 0.0000 'International Tables Vol C Tables 4.2.6.8 and 6.1.1.4'
N N 0.0311 0.0180 'International Tables Vol C Tables 4.2.6.8 and 6.1.1.4'
O O 0.0492 0.0322 'International Tables Vol C Tables 4.2.6.8 and 6.1.1.4'
Cl Cl 0.3639 0.7018 'International Tables Vol C Tables 4.2.6.8 and 6.1.1.4'
Pt Pt -4.5932 6.9264 'International Tables Vol C Tables 4.2.6.8 and 6.1.1.4'
Au Au -4.4197 7.2980 'International Tables Vol C Tables 4.2.6.8 and 6.1.1.4'

loop_
_geom_angle_atom_site_label_1
_geom_angle_atom_site_label_2
_geom_angle_atom_site_label_3
_geom_angle
_geom_angle_site_symmetry_1
_geom_angle_site_symmetry_3
_geom_angle_publ_flag
C4_1 Pt1_1 C1_1 92.8(3) . . ?
C4_1 Pt1_1 Cl2_1 176.8(3) . . ?
C1_1 Pt1_1 Cl2_1 89.3(2) . . ?
C4_1 Pt1_1 Cl1_1 87.5(3) . . ?
C1_1 Pt1_1 Cl1_1 177.3(2) . . ?
Cl2_1 Pt1_1 Cl1_1 90.29(8) . . ?
C8_1 Au1_1 Cl3_1 176.3(3) . . ?
N2_1 C1_1 N3_1 114.8(8) . . ?
N2_1 C1_1 Pt1_1 121.0(6) . . ?
N3_1 C1_1 Pt1_1 124.2(6) . . ?
C1_1 N2_1 C21_1 126.6(7) . . ?
C1_1 N2_1 H2_1 116.7 . . ?
C21_1 N2_1 H2_1 116.7 . . ?
C1_1 N3_1 C31_1 124.7(7) . . ?
C1_1 N3_1 H3_1 117.6 . . ?
C31_1 N3_1 H3_1 117.6 . . ?
N5_1 C4_1 Pt1_1 173.9(8) . . ?
C4_1 N5_1 C11_1 171.1(9) . . ?
N7_1 C6_1 C33_1 111.9(7) . . ?
N7_1 C6_1 H6A_1 109.2 . . ?
C33_1 C6_1 H6A_1 109.2 . . ?
N7_1 C6_1 H6B_1 109.2 . . ?
C33_1 C6_1 H6B_1 109.2 . . ?
H6A_1 C6_1 H6B_1 107.9 . . ?
C8_1 N7_1 C6_1 123.2(8) . . ?
C8_1 N7_1 H7_1 118.4 . . ?
C6_1 N7_1 H7_1 118.4 . . ?
O1_1 C8_1 N9_1 114.3(18) . . ?
O1_1 C8_1 N7_1 129.2(18) . . ?
N9_1 C8_1 N7_1 116.3(9) . . ?
N9_1 C8_1 Au1_1 124.3(7) . . ?
N7_1 C8_1 Au1_1 119.2(7) . . ?
C8_1 N9_1 C41_1 123.7(8) . . ?
C8_1 N9_1 H9_1 118.1 . . ?
C41_1 N9_1 H9_1 118.1 . . ?
C12_1 C11_1 N5_1 118.4(8) . . ?
C12_1 C11_1 C16_1 124.9(8) . . ?
N5_1 C11_1 C16_1 116.8(8) . . ?
C11_1 C12_1 C13_1 116.1(9) . . ?
C11_1 C12_1 C17_1 121.2(8) . . ?
C13_1 C12_1 C17_1 122.7(9) . . ?
C14_1 C13_1 C12_1 120.2(10) . . ?
C14_1 C13_1 H13_1 119.9 . . ?
C12_1 C13_1 H13_1 119.9 . . ?
C13_1 C14_1 C15_1 122.2(9) . . ?
C13_1 C14_1 H14_1 118.9 . . ?
C15_1 C14_1 H14_1 118.9 . . ?
C14_1 C15_1 C16_1 121.6(9) . . ?
C14_1 C15_1 H15_1 119.2 . . ?
C16_1 C15_1 H15_1 119.2 . . ?
C15_1 C16_1 C11_1 114.8(9) . . ?
C15_1 C16_1 C19_1 123.0(9) . . ?
C11_1 C16_1 C19_1 122.1(8) . . ?
C172_1 C17_1 C171_1 112.0(9) . . ?
C172_1 C17_1 C12_1 113.0(9) . . ?
C171_1 C17_1 C12_1 110.1(8) . . ?
C172_1 C17_1 H17_1 107.1 . . ?
C171_1 C17_1 H17_1 107.1 . . ?
C12_1 C17_1 H17_1 107.1 . . ?
C17_1 C171_1 H17A_1 109.5 . . ?
C17_1 C171_1 H17B_1 109.5 . . ?
H17A_1 C171_1 H17B_1 109.5 . . ?
C17_1 C171_1 H17C_1 109.5 . . ?
H17A_1 C171_1 H17C_1 109.5 . . ?
H17B_1 C171_1 H17C_1 109.5 . . ?
C17_1 C172_1 H17D_1 109.5 . . ?
C17_1 C172_1 H17E_1 109.5 . . ?
H17D_1 C172_1 H17E_1 109.5 . . ?
C17_1 C172_1 H17F_1 109.5 . . ?
H17D_1 C172_1 H17F_1 109.5 . . ?
H17E_1 C172_1 H17F_1 109.5 . . ?
C16_1 C19_1 C192_1 108.8(9) . . ?
C16_1 C19_1 C191_1 112.6(9) . . ?
C192_1 C19_1 C191_1 111.3(9) . . ?
C16_1 C19_1 H19_1 108.0 . . ?
C192_1 C19_1 H19_1 108.0 . . ?
C191_1 C19_1 H19_1 108.0 . . ?
C19_1 C191_1 H19A_1 109.5 . . ?
C19_1 C191_1 H19B_1 109.5 . . ?
H19A_1 C191_1 H19B_1 109.5 . . ?
C19_1 C191_1 H19C_1 109.5 . . ?
H19A_1 C191_1 H19C_1 109.5 . . ?
H19B_1 C191_1 H19C_1 109.5 . . ?
C19_1 C192_1 H19D_1 109.5 . . ?
C19_1 C192_1 H19E_1 109.5 . . ?
H19D_1 C192_1 H19E_1 109.5 . . ?
C19_1 C192_1 H19F_1 109.5 . . ?
H19D_1 C192_1 H19F_1 109.5 . . ?
H19E_1 C192_1 H19F_1 109.5 . . ?
C26_1 C21_1 C22_1 123.9(9) . . ?
C26_1 C21_1 N2_1 117.5(8) . . ?
C22_1 C21_1 N2_1 118.5(8) . . ?
C23_1 C22_1 C21_1 116.0(9) . . ?
C23_1 C22_1 C27_1 120.5(9) . . ?
C21_1 C22_1 C27_1 123.4(8) . . ?
C24_1 C23_1 C22_1 122.0(10) . . ?
C24_1 C23_1 H23_1 119.0 . . ?
C22_1 C23_1 H23_1 119.0 . . ?
C25_1 C24_1 C23_1 119.3(10) . . ?
C25_1 C24_1 H24_1 120.3 . . ?
C23_1 C24_1 H24_1 120.3 . . ?
C24_1 C25_1 C26_1 122.3(10) . . ?
C24_1 C25_1 H25_1 118.8 . . ?
C26_1 C25_1 H25_1 118.8 . . ?
C21_1 C26_1 C25_1 116.4(9) . . ?
C21_1 C26_1 C29_1 122.4(9) . . ?
C25_1 C26_1 C29_1 121.3(9) . . ?
C22_1 C27_1 C271_1 113.0(9) . . ?
C22_1 C27_1 C272_1 112.1(8) . . ?
C271_1 C27_1 C272_1 109.3(9) . . ?
C22_1 C27_1 H27_1 107.4 . . ?
C271_1 C27_1 H27_1 107.4 . . ?
C272_1 C27_1 H27_1 107.4 . . ?
C27_1 C271_1 H27A_1 109.5 . . ?
C27_1 C271_1 H27B_1 109.5 . . ?
H27A_1 C271_1 H27B_1 109.5 . . ?
C27_1 C271_1 H27C_1 109.5 . . ?
H27A_1 C271_1 H27C_1 109.5 . . ?
H27B_1 C271_1 H27C_1 109.5 . . ?
C27_1 C272_1 H27D_1 109.5 . . ?
C27_1 C272_1 H27E_1 109.5 . . ?
H27D_1 C272_1 H27E_1 109.5 . . ?
C27_1 C272_1 H27F_1 109.5 . . ?
H27D_1 C272_1 H27F_1 109.5 . . ?
H27E_1 C272_1 H27F_1 109.5 . . ?
C292_1 C29_1 C26_1 112.1(9) . . ?
C292_1 C29_1 C291_1 110.5(10) . . ?
C26_1 C29_1 C291_1 110.4(9) . . ?
C292_1 C29_1 H29_1 107.9 . . ?
C26_1 C29_1 H29_1 107.9 . . ?
C291_1 C29_1 H29_1 107.9 . . ?
C29_1 C291_1 H29A_1 109.5 . . ?
C29_1 C291_1 H29B_1 109.5 . . ?
H29A_1 C291_1 H29B_1 109.5 . . ?
C29_1 C291_1 H29C_1 109.5 . . ?
H29A_1 C291_1 H29C_1 109.5 . . ?
H29B_1 C291_1 H29C_1 109.5 . . ?
C29_1 C292_1 H29D_1 109.5 . . ?
C29_1 C292_1 H29E_1 109.5 . . ?
H29D_1 C292_1 H29E_1 109.5 . . ?
C29_1 C292_1 H29F_1 109.5 . . ?
H29D_1 C292_1 H29F_1 109.5 . . ?
H29E_1 C292_1 H29F_1 109.5 . . ?
C36_1 C31_1 C32_1 119.0(8) . . ?
C36_1 C31_1 N3_1 120.1(8) . . ?
C32_1 C31_1 N3_1 120.8(8) . . ?
C31_1 C32_1 C33_1 120.0(8) . . ?
C31_1 C32_1 H32_1 120.0 . . ?
C33_1 C32_1 H32_1 120.0 . . ?
C34_1 C33_1 C32_1 119.1(8) . . ?
C34_1 C33_1 C6_1 120.9(8) . . ?
C32_1 C33_1 C6_1 120.1(8) . . ?
C35_1 C34_1 C33_1 121.6(9) . . ?
C35_1 C34_1 H34_1 119.2 . . ?
C33_1 C34_1 H34_1 119.2 . . ?
C34_1 C35_1 C36_1 119.0(9) . . ?
C34_1 C35_1 H35_1 120.5 . . ?
C36_1 C35_1 H35_1 120.5 . . ?
C35_1 C36_1 C31_1 121.2(9) . . ?
C35_1 C36_1 H36_1 119.4 . . ?
C31_1 C36_1 H36_1 119.4 . . ?
C46_1 C41_1 C42_1 123.3(9) . . ?
C46_1 C41_1 N9_1 117.9(9) . . ?
C42_1 C41_1 N9_1 118.8(9) . . ?
C43_1 C42_1 C41_1 116.8(10) . . ?
C43_1 C42_1 C47_1 121.8(10) . . ?
C41_1 C42_1 C47_1 121.4(10) . . ?
C44_1 C43_1 C42_1 121.2(11) . . ?
C44_1 C43_1 H43_1 119.4 . . ?
C42_1 C43_1 H43_1 119.4 . . ?
C45_1 C44_1 C43_1 120.3(11) . . ?
C45_1 C44_1 H44_1 119.8 . . ?
C43_1 C44_1 H44_1 119.8 . . ?
C44_1 C45_1 C46_1 121.6(11) . . ?
C44_1 C45_1 H45_1 119.2 . . ?
C46_1 C45_1 H45_1 119.2 . . ?
C45_1 C46_1 C41_1 116.7(10) . . ?
C45_1 C46_1 C49_1 121.9(10) . . ?
C41_1 C46_1 C49_1 121.4(9) . . ?
C472_1 C47_1 C471_1 114.0(16) . . ?
C472_1 C47_1 C42_1 110.4(12) . . ?
C471_1 C47_1 C42_1 113.5(10) . . ?
C472_1 C47_1 H47_1 106.1 . . ?
C471_1 C47_1 H47_1 106.1 . . ?
C42_1 C47_1 H47_1 106.1 . . ?
C47_1 C471_1 H47A_1 109.5 . . ?
C47_1 C471_1 H47B_1 109.5 . . ?
H47A_1 C471_1 H47B_1 109.5 . . ?
C47_1 C471_1 H47C_1 109.5 . . ?
H47A_1 C471_1 H47C_1 109.5 . . ?
H47B_1 C471_1 H47C_1 109.5 . . ?
C47_1 C472_1 H47D_1 120.0 . . ?
C47_1 C472_1 H47E_1 120.0 . . ?
H47D_1 C472_1 H47E_1 120.0 . . ?
C46_1 C49_1 C492_1 110.0(9) . . ?
C46_1 C49_1 C491_1 114.1(9) . . ?
C492_1 C49_1 C491_1 111.4(11) . . ?
C46_1 C49_1 H49_1 107.0 . . ?
C492_1 C49_1 H49_1 107.0 . . ?
C491_1 C49_1 H49_1 107.0 . . ?
C49_1 C491_1 H49A_1 109.5 . . ?
C49_1 C491_1 H49B_1 109.5 . . ?
H49A_1 C491_1 H49B_1 109.5 . . ?
C49_1 C491_1 H49C_1 109.5 . . ?
H49A_1 C491_1 H49C_1 109.5 . . ?
H49B_1 C491_1 H49C_1 109.5 . . ?
C49_1 C492_1 H49D_1 109.5 . . ?
C49_1 C492_1 H49E_1 109.5 . . ?
H49D_1 C492_1 H49E_1 109.5 . . ?
C49_1 C492_1 H49F_1 109.5 . . ?
H49D_1 C492_1 H49F_1 109.5 . . ?
H49E_1 C492_1 H49F_1 109.5 . . ?
C4_2 Pt1_2 C1_2 93.1(4) . . ?
C4_2 Pt1_2 Cl2_2 175.5(3) . . ?
C1_2 Pt1_2 Cl2_2 88.7(3) . . ?
C4_2 Pt1_2 Cl1_2 88.3(3) . . ?
C1_2 Pt1_2 Cl1_2 177.9(2) . . ?
Cl2_2 Pt1_2 Cl1_2 89.80(8) . . ?
C8_2 Au1_2 Cl3_2 174.7(3) . . ?
N2_2 C1_2 N3_2 116.7(8) . . ?
N2_2 C1_2 Pt1_2 120.4(6) . . ?
N3_2 C1_2 Pt1_2 122.8(7) . . ?
C1_2 N2_2 C21_2 125.4(8) . . ?
C1_2 N2_2 H2_2 117.3 . . ?
C21_2 N2_2 H2_2 117.3 . . ?
C1_2 N3_2 C31_2 124.0(8) . . ?
C1_2 N3_2 H3_2 118.0 . . ?
C31_2 N3_2 H3_2 118.0 . . ?
N5_2 C4_2 Pt1_2 172.5(8) . . ?
C4_2 N5_2 C11_2 174.0(9) . . ?
N7_2 C6_2 C33_2 110.3(7) . . ?
N7_2 C6_2 H6A_2 109.6 . . ?
C33_2 C6_2 H6A_2 109.6 . . ?
N7_2 C6_2 H6B_2 109.6 . . ?
C33_2 C6_2 H6B_2 109.6 . . ?
H6A_2 C6_2 H6B_2 108.1 . . ?
C8_2 N7_2 C6_2 124.1(8) . . ?
C8_2 N7_2 H7_2 117.9 . . ?
C6_2 N7_2 H7_2 117.9 . . ?
O1_2 C8_2 N9_2 119.7(14) . . ?
O1_2 C8_2 N7_2 126.8(13) . . ?
N9_2 C8_2 N7_2 113.0(8) . . ?
N9_2 C8_2 Au1_2 128.9(7) . . ?
N7_2 C8_2 Au1_2 117.4(7) . . ?
C8_2 N9_2 C41_2 125.3(7) . . ?
C8_2 N9_2 H9_2 117.3 . . ?
C41_2 N9_2 H9_2 117.3 . . ?
C16_2 C11_2 N5_2 118.0(9) . . ?
C16_2 C11_2 C12_2 123.8(9) . . ?
N5_2 C11_2 C12_2 118.2(8) . . ?
C13_2 C12_2 C11_2 115.8(10) . . ?
C13_2 C12_2 C17_2 123.8(9) . . ?
C11_2 C12_2 C17_2 120.3(9) . . ?
C12_2 C13_2 C14_2 122.3(10) . . ?
C12_2 C13_2 H13_2 118.9 . . ?
C14_2 C13_2 H13_2 118.9 . . ?
C15_2 C14_2 C13_2 120.9(10) . . ?
C15_2 C14_2 H14_2 119.6 . . ?
C13_2 C14_2 H14_2 119.6 . . ?
C14_2 C15_2 C16_2 120.5(10) . . ?
C14_2 C15_2 H15_2 119.8 . . ?
C16_2 C15_2 H15_2 119.8 . . ?
C11_2 C16_2 C15_2 116.7(10) . . ?
C11_2 C16_2 C19_2 120.7(9) . . ?
C15_2 C16_2 C19_2 122.5(9) . . ?
C172_2 C17_2 C171_2 112.8(10) . . ?
C172_2 C17_2 C12_2 112.3(9) . . ?
C171_2 C17_2 C12_2 109.4(9) . . ?
C172_2 C17_2 H17_2 107.3 . . ?
C171_2 C17_2 H17_2 107.3 . . ?
C12_2 C17_2 H17_2 107.3 . . ?
C17_2 C171_2 H17A_2 109.5 . . ?
C17_2 C171_2 H17B_2 109.5 . . ?
H17A_2 C171_2 H17B_2 109.5 . . ?
C17_2 C171_2 H17C_2 109.5 . . ?
H17A_2 C171_2 H17C_2 109.5 . . ?
H17B_2 C171_2 H17C_2 109.5 . . ?
C17_2 C172_2 H17D_2 109.5 . . ?
C17_2 C172_2 H17E_2 109.5 . . ?
H17D_2 C172_2 H17E_2 109.5 . . ?
C17_2 C172_2 H17F_2 109.5 . . ?
H17D_2 C172_2 H17F_2 109.5 . . ?
H17E_2 C172_2 H17F_2 109.5 . . ?
C16_2 C19_2 C191_2 113.6(10) . . ?
C16_2 C19_2 C192_2 110.4(9) . . ?
C191_2 C19_2 C192_2 111.1(11) . . ?
C16_2 C19_2 H19_2 107.1 . . ?
C191_2 C19_2 H19_2 107.1 . . ?
C192_2 C19_2 H19_2 107.1 . . ?
C19_2 C191_2 H19A_2 109.5 . . ?
C19_2 C191_2 H19B_2 109.5 . . ?
H19A_2 C191_2 H19B_2 109.5 . . ?
C19_2 C191_2 H19C_2 109.5 . . ?
H19A_2 C191_2 H19C_2 109.5 . . ?
H19B_2 C191_2 H19C_2 109.5 . . ?
C19_2 C192_2 H19D_2 109.5 . . ?
C19_2 C192_2 H19E_2 109.5 . . ?
H19D_2 C192_2 H19E_2 109.5 . . ?
C19_2 C192_2 H19F_2 109.5 . . ?
H19D_2 C192_2 H19F_2 109.5 . . ?
H19E_2 C192_2 H19F_2 109.5 . . ?
C22_2 C21_2 C26_2 122.8(9) . . ?
C22_2 C21_2 N2_2 119.5(8) . . ?
C26_2 C21_2 N2_2 117.6(8) . . ?
C21_2 C22_2 C23_2 117.5(10) . . ?
C21_2 C22_2 C27_2 122.8(9) . . ?
C23_2 C22_2 C27_2 119.8(9) . . ?
C24_2 C23_2 C22_2 120.7(11) . . ?
C24_2 C23_2 H23_2 119.6 . . ?
C22_2 C23_2 H23_2 119.6 . . ?
C25_2 C24_2 C23_2 120.3(11) . . ?
C25_2 C24_2 H24_2 119.9 . . ?
C23_2 C24_2 H24_2 119.9 . . ?
C24_2 C25_2 C26_2 121.1(11) . . ?
C24_2 C25_2 H25_2 119.5 . . ?
C26_2 C25_2 H25_2 119.5 . . ?
C25_2 C26_2 C21_2 117.5(10) . . ?
C25_2 C26_2 C29_2 120.7(10) . . ?
C21_2 C26_2 C29_2 121.8(9) . . ?
C22_2 C27_2 C271_2 110.8(9) . . ?
C22_2 C27_2 C272_2 112.4(9) . . ?
C271_2 C27_2 C272_2 110.1(9) . . ?
C22_2 C27_2 H27_2 107.8 . . ?
C271_2 C27_2 H27_2 107.8 . . ?
C272_2 C27_2 H27_2 107.8 . . ?
C27_2 C271_2 H27A_2 109.5 . . ?
C27_2 C271_2 H27B_2 109.5 . . ?
H27A_2 C271_2 H27B_2 109.5 . . ?
C27_2 C271_2 H27C_2 109.5 . . ?
H27A_2 C271_2 H27C_2 109.5 . . ?
H27B_2 C271_2 H27C_2 109.5 . . ?
C27_2 C272_2 H27D_2 109.5 . . ?
C27_2 C272_2 H27E_2 109.5 . . ?
H27D_2 C272_2 H27E_2 109.5 . . ?
C27_2 C272_2 H27F_2 109.5 . . ?
H27D_2 C272_2 H27F_2 109.5 . . ?
H27E_2 C272_2 H27F_2 109.5 . . ?
C292_2 C29_2 C291_2 112.8(13) . . ?
C292_2 C29_2 C26_2 111.8(10) . . ?
C291_2 C29_2 C26_2 108.6(11) . . ?
C292_2 C29_2 H29_2 107.8 . . ?
C291_2 C29_2 H29_2 107.8 . . ?
C26_2 C29_2 H29_2 107.8 . . ?
C29_2 C291_2 H29A_2 109.5 . . ?
C29_2 C291_2 H29B_2 109.5 . . ?
H29A_2 C291_2 H29B_2 109.5 . . ?
C29_2 C291_2 H29C_2 109.5 . . ?
H29A_2 C291_2 H29C_2 109.5 . . ?
H29B_2 C291_2 H29C_2 109.5 . . ?
C29_2 C292_2 H29D_2 109.5 . . ?
C29_2 C292_2 H29E_2 109.5 . . ?
H29D_2 C292_2 H29E_2 109.5 . . ?
C29_2 C292_2 H29F_2 109.5 . . ?
H29D_2 C292_2 H29F_2 109.5 . . ?
H29E_2 C292_2 H29F_2 109.5 . . ?
C36_2 C31_2 C32_2 120.4(9) . . ?
C36_2 C31_2 N3_2 119.7(9) . . ?
C32_2 C31_2 N3_2 119.8(8) . . ?
C31_2 C32_2 C33_2 119.5(9) . . ?
C31_2 C32_2 H32_2 120.3 . . ?
C33_2 C32_2 H32_2 120.3 . . ?
C34_2 C33_2 C32_2 120.0(9) . . ?
C34_2 C33_2 C6_2 121.9(9) . . ?
C32_2 C33_2 C6_2 118.1(9) . . ?
C33_2 C34_2 C35_2 120.4(9) . . ?
C33_2 C34_2 H34_2 119.8 . . ?
C35_2 C34_2 H34_2 119.8 . . ?
C36_2 C35_2 C34_2 119.4(10) . . ?
C36_2 C35_2 H35_2 120.3 . . ?
C34_2 C35_2 H35_2 120.3 . . ?
C35_2 C36_2 C31_2 120.0(9) . . ?
C35_2 C36_2 H36_2 120.0 . . ?
C31_2 C36_2 H36_2 120.0 . . ?
C46_2 C41_2 C42_2 124.8(9) . . ?
C46_2 C41_2 N9_2 117.2(9) . . ?
C42_2 C41_2 N9_2 117.9(8) . . ?
C43_2 C42_2 C41_2 116.9(10) . . ?
C43_2 C42_2 C47_2 118.8(10) . . ?
C41_2 C42_2 C47_2 124.3(9) . . ?
C42_2 C43_2 C44_2 119.6(12) . . ?
C42_2 C43_2 H43_2 120.2 . . ?
C44_2 C43_2 H43_2 120.2 . . ?
C45_2 C44_2 C43_2 121.7(12) . . ?
C45_2 C44_2 H44_2 119.2 . . ?
C43_2 C44_2 H44_2 119.2 . . ?
C44_2 C45_2 C46_2 121.3(12) . . ?
C44_2 C45_2 H45_2 119.4 . . ?
C46_2 C45_2 H45_2 119.4 . . ?
C45_2 C46_2 C41_2 115.6(11) . . ?
C45_2 C46_2 C49_2 123.0(10) . . ?
C41_2 C46_2 C49_2 121.4(9) . . ?
C42_2 C47_2 C471_2 114.7(10) . . ?
C42_2 C47_2 C472_2 112.1(9) . . ?
C471_2 C47_2 C472_2 110.5(12) . . ?
C42_2 C47_2 H47_2 106.3 . . ?
C471_2 C47_2 H47_2 106.3 . . ?
C472_2 C47_2 H47_2 106.3 . . ?
C47_2 C471_2 H47A_2 109.5 . . ?
C47_2 C471_2 H47B_2 109.5 . . ?
H47A_2 C471_2 H47B_2 109.5 . . ?
C47_2 C471_2 H47C_2 109.5 . . ?
H47A_2 C471_2 H47C_2 109.5 . . ?
H47B_2 C471_2 H47C_2 109.5 . . ?
C47_2 C472_2 H47D_2 109.5 . . ?
C47_2 C472_2 H47E_2 109.5 . . ?
H47D_2 C472_2 H47E_2 109.5 . . ?
C47_2 C472_2 H47F_2 109.5 . . ?
H47D_2 C472_2 H47F_2 109.5 . . ?
H47E_2 C472_2 H47F_2 109.5 . . ?
C46_2 C49_2 C491_2 113.6(10) . . ?
C46_2 C49_2 C492_2 108.8(9) . . ?
C491_2 C49_2 C492_2 108.9(9) . . ?
C46_2 C49_2 H49_2 108.5 . . ?
C491_2 C49_2 H49_2 108.5 . . ?
C492_2 C49_2 H49_2 108.5 . . ?
C49_2 C491_2 H49A_2 109.5 . . ?
C49_2 C491_2 H49B_2 109.5 . . ?
H49A_2 C491_2 H49B_2 109.5 . . ?
C49_2 C491_2 H49C_2 109.5 . . ?
H49A_2 C491_2 H49C_2 109.5 . . ?
H49B_2 C491_2 H49C_2 109.5 . . ?
C49_2 C492_2 H49D_2 109.5 . . ?
C49_2 C492_2 H49E_2 109.5 . . ?
H49D_2 C492_2 H49E_2 109.5 . . ?
C49_2 C492_2 H49F_2 109.5 . . ?
H49D_2 C492_2 H49F_2 109.5 . . ?
H49E_2 C492_2 H49F_2 109.5 . . ?
C52 C51 Cl4 113.8(18) . . ?
C52 C51 H51A 108.8 . . ?
Cl4 C51 H51A 108.8 . . ?
C52 C51 H51B 108.8 . . ?
Cl4 C51 H51B 108.8 . . ?
H51A C51 H51B 107.7 . . ?
C51 C52 Cl5 113.0(17) . . ?
C51 C52 H52A 109.0 . . ?
Cl5 C52 H52A 109.0 . . ?
C51 C52 H52B 109.0 . . ?
Cl5 C52 H52B 109.0 . . ?
H52A C52 H52B 107.8 . . ?
C52B C51B Cl4B 116(3) . . ?
C52B C51B H51C 108.2 . . ?
Cl4B C51B H51C 108.2 . . ?
C52B C51B H51D 108.2 . . ?
Cl4B C51B H51D 108.2 . . ?
H51C C51B H51D 107.4 . . ?
C51B C52B Cl5B 116(3) . . ?
C51B C52B H52C 108.4 . . ?
Cl5B C52B H52C 108.4 . . ?
C51B C52B H52D 108.4 . . ?
Cl5B C52B H52D 108.4 . . ?
H52C C52B H52D 107.4 . . ?

loop_
_geom_bond_atom_site_label_1
_geom_bond_atom_site_label_2
_geom_bond_distance
_geom_bond_site_symmetry_2
_geom_bond_publ_flag
Pt1_1 C4_1 1.855(9) . ?
Pt1_1 C1_1 1.973(9) . ?
Pt1_1 Cl2_1 2.322(2) . ?
Pt1_1 Cl1_1 2.379(2) . ?
Au1_1 C8_1 1.964(10) . ?
Au1_1 Cl3_1 2.281(3) . ?
O1_1 C8_1 1.32(5) . ?
C1_1 N2_1 1.330(10) . ?
C1_1 N3_1 1.354(10) . ?
N2_1 C21_1 1.451(10) . ?
N2_1 H2_1 0.8800 . ?
N3_1 C31_1 1.414(10) . ?
N3_1 H3_1 0.8800 . ?
C4_1 N5_1 1.185(10) . ?
N5_1 C11_1 1.405(11) . ?
C6_1 N7_1 1.466(11) . ?
C6_1 C33_1 1.493(12) . ?
C6_1 H6A_1 0.9900 . ?
C6_1 H6B_1 0.9900 . ?
N7_1 C8_1 1.335(11) . ?
N7_1 H7_1 0.8800 . ?
C8_1 N9_1 1.333(11) . ?
N9_1 C41_1 1.437(11) . ?
N9_1 H9_1 0.8800 . ?
C11_1 C12_1 1.403(12) . ?
C11_1 C16_1 1.418(12) . ?
C12_1 C13_1 1.408(12) . ?
C12_1 C17_1 1.525(13) . ?
C13_1 C14_1 1.366(14) . ?
C13_1 H13_1 0.9500 . ?
C14_1 C15_1 1.378(14) . ?
C14_1 H14_1 0.9500 . ?
C15_1 C16_1 1.397(12) . ?
C15_1 H15_1 0.9500 . ?
C16_1 C19_1 1.495(13) . ?
C17_1 C172_1 1.514(14) . ?
C17_1 C171_1 1.525(14) . ?
C17_1 H17_1 1.0000 . ?
C171_1 H17A_1 0.9800 . ?
C171_1 H17B_1 0.9800 . ?
C171_1 H17C_1 0.9800 . ?
C172_1 H17D_1 0.9800 . ?
C172_1 H17E_1 0.9800 . ?
C172_1 H17F_1 0.9800 . ?
C19_1 C192_1 1.520(14) . ?
C19_1 C191_1 1.544(14) . ?
C19_1 H19_1 1.0000 . ?
C191_1 H19A_1 0.9800 . ?
C191_1 H19B_1 0.9800 . ?
C191_1 H19C_1 0.9800 . ?
C192_1 H19D_1 0.9800 . ?
C192_1 H19E_1 0.9800 . ?
C192_1 H19F_1 0.9800 . ?
C21_1 C26_1 1.391(12) . ?
C21_1 C22_1 1.402(12) . ?
C22_1 C23_1 1.392(13) . ?
C22_1 C27_1 1.503(13) . ?
C23_1 C24_1 1.388(14) . ?
C23_1 H23_1 0.9500 . ?
C24_1 C25_1 1.365(14) . ?
C24_1 H24_1 0.9500 . ?
C25_1 C26_1 1.396(13) . ?
C25_1 H25_1 0.9500 . ?
C26_1 C29_1 1.531(13) . ?
C27_1 C271_1 1.511(14) . ?
C27_1 C272_1 1.523(13) . ?
C27_1 H27_1 1.0000 . ?
C271_1 H27A_1 0.9800 . ?
C271_1 H27B_1 0.9800 . ?
C271_1 H27C_1 0.9800 . ?
C272_1 H27D_1 0.9800 . ?
C272_1 H27E_1 0.9800 . ?
C272_1 H27F_1 0.9800 . ?
C29_1 C292_1 1.518(14) . ?
C29_1 C291_1 1.533(14) . ?
C29_1 H29_1 1.0000 . ?
C291_1 H29A_1 0.9800 . ?
C291_1 H29B_1 0.9800 . ?
C291_1 H29C_1 0.9800 . ?
C292_1 H29D_1 0.9800 . ?
C292_1 H29E_1 0.9800 . ?
C292_1 H29F_1 0.9800 . ?
C31_1 C36_1 1.388(12) . ?
C31_1 C32_1 1.391(11) . ?
C32_1 C33_1 1.400(11) . ?
C32_1 H32_1 0.9500 . ?
C33_1 C34_1 1.381(12) . ?
C34_1 C35_1 1.369(13) . ?
C34_1 H34_1 0.9500 . ?
C35_1 C36_1 1.384(13) . ?
C35_1 H35_1 0.9500 . ?
C36_1 H36_1 0.9500 . ?
C41_1 C46_1 1.398(13) . ?
C41_1 C42_1 1.404(14) . ?
C42_1 C43_1 1.381(14) . ?
C42_1 C47_1 1.526(15) . ?
C43_1 C44_1 1.380(15) . ?
C43_1 H43_1 0.9500 . ?
C44_1 C45_1 1.375(15) . ?
C44_1 H44_1 0.9500 . ?
C45_1 C46_1 1.381(13) . ?
C45_1 H45_1 0.9500 . ?
C46_1 C49_1 1.514(14) . ?
C47_1 C472_1 1.423(19) . ?
C47_1 C471_1 1.455(16) . ?
C47_1 H47_1 1.0000 . ?
C471_1 H47A_1 0.9800 . ?
C471_1 H47B_1 0.9800 . ?
C471_1 H47C_1 0.9800 . ?
C472_1 H47D_1 0.9500 . ?
C472_1 H47E_1 0.9500 . ?
C49_1 C492_1 1.515(15) . ?
C49_1 C491_1 1.524(16) . ?
C49_1 H49_1 1.0000 . ?
C491_1 H49A_1 0.9800 . ?
C491_1 H49B_1 0.9800 . ?
C491_1 H49C_1 0.9800 . ?
C492_1 H49D_1 0.9800 . ?
C492_1 H49E_1 0.9800 . ?
C492_1 H49F_1 0.9800 . ?
Pt1_2 C4_2 1.861(10) . ?
Pt1_2 C1_2 1.972(9) . ?
Pt1_2 Cl2_2 2.326(2) . ?
Pt1_2 Cl1_2 2.377(2) . ?
Au1_2 C8_2 1.941(10) . ?
Au1_2 Cl3_2 2.281(4) . ?
O1_2 C8_2 1.27(3) . ?
C1_2 N2_2 1.338(10) . ?
C1_2 N3_2 1.338(11) . ?
N2_2 C21_2 1.449(11) . ?
N2_2 H2_2 0.8800 . ?
N3_2 C31_2 1.432(11) . ?
N3_2 H3_2 0.8800 . ?
C4_2 N5_2 1.186(11) . ?
N5_2 C11_2 1.404(11) . ?
C6_2 N7_2 1.475(11) . ?
C6_2 C33_2 1.501(13) . ?
C6_2 H6A_2 0.9900 . ?
C6_2 H6B_2 0.9900 . ?
N7_2 C8_2 1.358(11) . ?
N7_2 H7_2 0.8800 . ?
C8_2 N9_2 1.338(11) . ?
N9_2 C41_2 1.462(11) . ?
N9_2 H9_2 0.8800 . ?
C11_2 C16_2 1.398(13) . ?
C11_2 C12_2 1.421(13) . ?
C12_2 C13_2 1.358(13) . ?
C12_2 C17_2 1.525(14) . ?
C13_2 C14_2 1.391(14) . ?
C13_2 H13_2 0.9500 . ?
C14_2 C15_2 1.366(14) . ?
C14_2 H14_2 0.9500 . ?
C15_2 C16_2 1.399(13) . ?
C15_2 H15_2 0.9500 . ?
C16_2 C19_2 1.502(14) . ?
C17_2 C172_2 1.514(14) . ?
C17_2 C171_2 1.521(15) . ?
C17_2 H17_2 1.0000 . ?
C171_2 H17A_2 0.9800 . ?
C171_2 H17B_2 0.9800 . ?
C171_2 H17C_2 0.9800 . ?
C172_2 H17D_2 0.9800 . ?
C172_2 H17E_2 0.9800 . ?
C172_2 H17F_2 0.9800 . ?
C19_2 C191_2 1.524(15) . ?
C19_2 C192_2 1.549(16) . ?
C19_2 H19_2 1.0000 . ?
C191_2 H19A_2 0.9800 . ?
C191_2 H19B_2 0.9800 . ?
C191_2 H19C_2 0.9800 . ?
C192_2 H19D_2 0.9800 . ?
C192_2 H19E_2 0.9800 . ?
C192_2 H19F_2 0.9800 . ?
C21_2 C22_2 1.389(12) . ?
C21_2 C26_2 1.399(13) . ?
C22_2 C23_2 1.406(13) . ?
C22_2 C27_2 1.511(13) . ?
C23_2 C24_2 1.385(15) . ?
C23_2 H23_2 0.9500 . ?
C24_2 C25_2 1.376(15) . ?
C24_2 H24_2 0.9500 . ?
C25_2 C26_2 1.397(14) . ?
C25_2 H25_2 0.9500 . ?
C26_2 C29_2 1.544(15) . ?
C27_2 C271_2 1.522(13) . ?
C27_2 C272_2 1.546(15) . ?
C27_2 H27_2 1.0000 . ?
C271_2 H27A_2 0.9800 . ?
C271_2 H27B_2 0.9800 . ?
C271_2 H27C_2 0.9800 . ?
C272_2 H27D_2 0.9800 . ?
C272_2 H27E_2 0.9800 . ?
C272_2 H27F_2 0.9800 . ?
C29_2 C292_2 1.500(18) . ?
C29_2 C291_2 1.530(18) . ?
C29_2 H29_2 1.0000 . ?
C291_2 H29A_2 0.9800 . ?
C291_2 H29B_2 0.9800 . ?
C291_2 H29C_2 0.9800 . ?
C292_2 H29D_2 0.9800 . ?
C292_2 H29E_2 0.9800 . ?
C292_2 H29F_2 0.9800 . ?
C31_2 C36_2 1.383(12) . ?
C31_2 C32_2 1.384(12) . ?
C32_2 C33_2 1.394(12) . ?
C32_2 H32_2 0.9500 . ?
C33_2 C34_2 1.373(12) . ?
C34_2 C35_2 1.399(13) . ?
C34_2 H34_2 0.9500 . ?
C35_2 C36_2 1.383(13) . ?
C35_2 H35_2 0.9500 . ?
C36_2 H36_2 0.9500 . ?
C41_2 C46_2 1.389(13) . ?
C41_2 C42_2 1.392(13) . ?
C42_2 C43_2 1.379(14) . ?
C42_2 C47_2 1.502(14) . ?
C43_2 C44_2 1.383(17) . ?
C43_2 H43_2 0.9500 . ?
C44_2 C45_2 1.368(16) . ?
C44_2 H44_2 0.9500 . ?
C45_2 C46_2 1.381(14) . ?
C45_2 H45_2 0.9500 . ?
C46_2 C49_2 1.512(14) . ?
C47_2 C471_2 1.510(15) . ?
C47_2 C472_2 1.543(16) . ?
C47_2 H47_2 1.0000 . ?
C471_2 H47A_2 0.9800 . ?
C471_2 H47B_2 0.9800 . ?
C471_2 H47C_2 0.9800 . ?
C472_2 H47D_2 0.9800 . ?
C472_2 H47E_2 0.9800 . ?
C472_2 H47F_2 0.9800 . ?
C49_2 C491_2 1.533(14) . ?
C49_2 C492_2 1.535(14) . ?
C49_2 H49_2 1.0000 . ?
C491_2 H49A_2 0.9800 . ?
C491_2 H49B_2 0.9800 . ?
C491_2 H49C_2 0.9800 . ?
C492_2 H49D_2 0.9800 . ?
C492_2 H49E_2 0.9800 . ?
C492_2 H49F_2 0.9800 . ?
C51 C52 1.56(4) . ?
C51 Cl4 1.68(2) . ?
C51 H51A 0.9900 . ?
C51 H51B 0.9900 . ?
C52 Cl5 1.67(2) . ?
C52 H52A 0.9900 . ?
C52 H52B 0.9900 . ?
C51B C52B 1.55(5) . ?
C51B Cl4B 1.67(3) . ?
C51B H51C 0.9900 . ?
C51B H51D 0.9900 . ?
C52B Cl5B 1.67(3) . ?
C52B H52C 0.9900 . ?
C52B H52D 0.9900 . ?

loop_
_geom_torsion_atom_site_label_1
_geom_torsion_atom_site_label_2
_geom_torsion_atom_site_label_3
_geom_torsion_atom_site_label_4
_geom_torsion
_geom_torsion_site_symmetry_1
_geom_torsion_site_symmetry_2
_geom_torsion_site_symmetry_3
_geom_torsion_site_symmetry_4
_geom_torsion_publ_flag
N3_1 C1_1 N2_1 C21_1 -2.4(12) . . . . ?
Pt1_1 C1_1 N2_1 C21_1 176.2(6) . . . . ?
N2_1 C1_1 N3_1 C31_1 -175.6(7) . . . . ?
Pt1_1 C1_1 N3_1 C31_1 5.8(11) . . . . ?
C33_1 C6_1 N7_1 C8_1 -172.9(8) . . . . ?
C6_1 N7_1 C8_1 O1_1 -4(3) . . . . ?
C6_1 N7_1 C8_1 N9_1 -179.6(8) . . . . ?
C6_1 N7_1 C8_1 Au1_1 4.2(12) . . . . ?
O1_1 C8_1 N9_1 C41_1 -5(2) . . . . ?
N7_1 C8_1 N9_1 C41_1 171.5(9) . . . . ?
Au1_1 C8_1 N9_1 C41_1 -12.6(14) . . . . ?
N5_1 C11_1 C12_1 C13_1 -175.6(8) . . . . ?
C16_1 C11_1 C12_1 C13_1 5.2(14) . . . . ?
N5_1 C11_1 C12_1 C17_1 2.8(13) . . . . ?
C16_1 C11_1 C12_1 C17_1 -176.4(9) . . . . ?
C11_1 C12_1 C13_1 C14_1 -2.8(15) . . . . ?
C17_1 C12_1 C13_1 C14_1 178.8(10) . . . . ?
C12_1 C13_1 C14_1 C15_1 -0.1(17) . . . . ?
C13_1 C14_1 C15_1 C16_1 1.1(17) . . . . ?
C14_1 C15_1 C16_1 C11_1 1.0(14) . . . . ?
C14_1 C15_1 C16_1 C19_1 -177.4(10) . . . . ?
C12_1 C11_1 C16_1 C15_1 -4.2(14) . . . . ?
N5_1 C11_1 C16_1 C15_1 176.5(8) . . . . ?
C12_1 C11_1 C16_1 C19_1 174.1(9) . . . . ?
N5_1 C11_1 C16_1 C19_1 -5.1(13) . . . . ?
C11_1 C12_1 C17_1 C172_1 154.5(9) . . . . ?
C13_1 C12_1 C17_1 C172_1 -27.2(14) . . . . ?
C11_1 C12_1 C17_1 C171_1 -79.5(11) . . . . ?
C13_1 C12_1 C17_1 C171_1 98.9(11) . . . . ?
C15_1 C16_1 C19_1 C192_1 93.5(11) . . . . ?
C11_1 C16_1 C19_1 C192_1 -84.8(11) . . . . ?
C15_1 C16_1 C19_1 C191_1 -30.4(14) . . . . ?
C11_1 C16_1 C19_1 C191_1 151.4(9) . . . . ?
C1_1 N2_1 C21_1 C26_1 -94.8(10) . . . . ?
C1_1 N2_1 C21_1 C22_1 85.3(11) . . . . ?
C26_1 C21_1 C22_1 C23_1 2.0(13) . . . . ?
N2_1 C21_1 C22_1 C23_1 -178.1(8) . . . . ?
C26_1 C21_1 C22_1 C27_1 -178.7(8) . . . . ?
N2_1 C21_1 C22_1 C27_1 1.2(13) . . . . ?
C21_1 C22_1 C23_1 C24_1 -0.2(15) . . . . ?
C27_1 C22_1 C23_1 C24_1 -179.5(10) . . . . ?
C22_1 C23_1 C24_1 C25_1 -1.6(17) . . . . ?
C23_1 C24_1 C25_1 C26_1 1.7(17) . . . . ?
C22_1 C21_1 C26_1 C25_1 -1.9(14) . . . . ?
N2_1 C21_1 C26_1 C25_1 178.2(8) . . . . ?
C22_1 C21_1 C26_1 C29_1 178.1(8) . . . . ?
N2_1 C21_1 C26_1 C29_1 -1.8(13) . . . . ?
C24_1 C25_1 C26_1 C21_1 -0.1(15) . . . . ?
C24_1 C25_1 C26_1 C29_1 180.0(10) . . . . ?
C23_1 C22_1 C27_1 C271_1 65.3(12) . . . . ?
C21_1 C22_1 C27_1 C271_1 -114.0(11) . . . . ?
C23_1 C22_1 C27_1 C272_1 -58.7(13) . . . . ?
C21_1 C22_1 C27_1 C272_1 122.0(10) . . . . ?
C21_1 C26_1 C29_1 C292_1 -124.5(10) . . . . ?
C25_1 C26_1 C29_1 C292_1 55.5(13) . . . . ?
C21_1 C26_1 C29_1 C291_1 112.0(11) . . . . ?
C25_1 C26_1 C29_1 C291_1 -68.1(13) . . . . ?
C1_1 N3_1 C31_1 C36_1 135.4(9) . . . . ?
C1_1 N3_1 C31_1 C32_1 -47.1(11) . . . . ?
C36_1 C31_1 C32_1 C33_1 -3.8(12) . . . . ?
N3_1 C31_1 C32_1 C33_1 178.6(7) . . . . ?
C31_1 C32_1 C33_1 C34_1 3.4(13) . . . . ?
C31_1 C32_1 C33_1 C6_1 -177.2(8) . . . . ?
N7_1 C6_1 C33_1 C34_1 -140.4(9) . . . . ?
N7_1 C6_1 C33_1 C32_1 40.2(12) . . . . ?
C32_1 C33_1 C34_1 C35_1 -1.7(15) . . . . ?
C6_1 C33_1 C34_1 C35_1 178.9(9) . . . . ?
C33_1 C34_1 C35_1 C36_1 0.5(16) . . . . ?
C34_1 C35_1 C36_1 C31_1 -0.9(16) . . . . ?
C32_1 C31_1 C36_1 C35_1 2.6(14) . . . . ?
N3_1 C31_1 C36_1 C35_1 -179.8(9) . . . . ?
C8_1 N9_1 C41_1 C46_1 -90.7(11) . . . . ?
C8_1 N9_1 C41_1 C42_1 89.2(12) . . . . ?
C46_1 C41_1 C42_1 C43_1 -1.6(15) . . . . ?
N9_1 C41_1 C42_1 C43_1 178.6(9) . . . . ?
C46_1 C41_1 C42_1 C47_1 177.2(9) . . . . ?
N9_1 C41_1 C42_1 C47_1 -2.6(14) . . . . ?
C41_1 C42_1 C43_1 C44_1 0.1(16) . . . . ?
C47_1 C42_1 C43_1 C44_1 -178.7(11) . . . . ?
C42_1 C43_1 C44_1 C45_1 1.6(18) . . . . ?
C43_1 C44_1 C45_1 C46_1 -2.0(17) . . . . ?
C44_1 C45_1 C46_1 C41_1 0.6(15) . . . . ?
C44_1 C45_1 C46_1 C49_1 -179.8(10) . . . . ?
C42_1 C41_1 C46_1 C45_1 1.2(14) . . . . ?
N9_1 C41_1 C46_1 C45_1 -178.9(8) . . . . ?
C42_1 C41_1 C46_1 C49_1 -178.4(9) . . . . ?
N9_1 C41_1 C46_1 C49_1 1.4(13) . . . . ?
C43_1 C42_1 C47_1 C472_1 -82.6(18) . . . . ?
C41_1 C42_1 C47_1 C472_1 98.7(18) . . . . ?
C43_1 C42_1 C47_1 C471_1 46.9(17) . . . . ?
C41_1 C42_1 C47_1 C471_1 -131.8(12) . . . . ?
C45_1 C46_1 C49_1 C492_1 88.8(12) . . . . ?
C41_1 C46_1 C49_1 C492_1 -91.6(12) . . . . ?
C45_1 C46_1 C49_1 C491_1 -37.1(15) . . . . ?
C41_1 C46_1 C49_1 C491_1 142.5(11) . . . . ?
N3_2 C1_2 N2_2 C21_2 6.3(12) . . . . ?
Pt1_2 C1_2 N2_2 C21_2 -175.9(6) . . . . ?
N2_2 C1_2 N3_2 C31_2 -177.9(8) . . . . ?
Pt1_2 C1_2 N3_2 C31_2 4.3(12) . . . . ?
C33_2 C6_2 N7_2 C8_2 -158.0(9) . . . . ?
C6_2 N7_2 C8_2 O1_2 9(3) . . . . ?
C6_2 N7_2 C8_2 N9_2 -178.6(8) . . . . ?
C6_2 N7_2 C8_2 Au1_2 -6.9(12) . . . . ?
O1_2 C8_2 N9_2 C41_2 -5(2) . . . . ?
N7_2 C8_2 N9_2 C41_2 -178.0(8) . . . . ?
Au1_2 C8_2 N9_2 C41_2 11.5(13) . . . . ?
C16_2 C11_2 C12_2 C13_2 0.6(15) . . . . ?
N5_2 C11_2 C12_2 C13_2 -178.1(9) . . . . ?
C16_2 C11_2 C12_2 C17_2 179.1(9) . . . . ?
N5_2 C11_2 C12_2 C17_2 0.4(14) . . . . ?
C11_2 C12_2 C13_2 C14_2 0.8(16) . . . . ?
C17_2 C12_2 C13_2 C14_2 -177.6(10) . . . . ?
C12_2 C13_2 C14_2 C15_2 -1.8(18) . . . . ?
C13_2 C14_2 C15_2 C16_2 1.4(17) . . . . ?
N5_2 C11_2 C16_2 C15_2 177.8(9) . . . . ?
C12_2 C11_2 C16_2 C15_2 -0.9(14) . . . . ?
N5_2 C11_2 C16_2 C19_2 -4.5(14) . . . . ?
C12_2 C11_2 C16_2 C19_2 176.8(9) . . . . ?
C14_2 C15_2 C16_2 C11_2 -0.1(15) . . . . ?
C14_2 C15_2 C16_2 C19_2 -177.8(10) . . . . ?
C13_2 C12_2 C17_2 C172_2 -29.7(16) . . . . ?
C11_2 C12_2 C17_2 C172_2 151.9(10) . . . . ?
C13_2 C12_2 C17_2 C171_2 96.4(12) . . . . ?
C11_2 C12_2 C17_2 C171_2 -82.0(12) . . . . ?
C11_2 C16_2 C19_2 C191_2 156.5(10) . . . . ?
C15_2 C16_2 C19_2 C191_2 -25.9(15) . . . . ?
C11_2 C16_2 C19_2 C192_2 -77.8(12) . . . . ?
C15_2 C16_2 C19_2 C192_2 99.8(12) . . . . ?
C1_2 N2_2 C21_2 C22_2 -86.6(11) . . . . ?
C1_2 N2_2 C21_2 C26_2 94.9(11) . . . . ?
C26_2 C21_2 C22_2 C23_2 -3.3(15) . . . . ?
N2_2 C21_2 C22_2 C23_2 178.2(9) . . . . ?
C26_2 C21_2 C22_2 C27_2 175.8(10) . . . . ?
N2_2 C21_2 C22_2 C27_2 -2.7(14) . . . . ?
C21_2 C22_2 C23_2 C24_2 1.5(16) . . . . ?
C27_2 C22_2 C23_2 C24_2 -177.7(10) . . . . ?
C22_2 C23_2 C24_2 C25_2 0.8(19) . . . . ?
C23_2 C24_2 C25_2 C26_2 -1(2) . . . . ?
C24_2 C25_2 C26_2 C21_2 -0.3(19) . . . . ?
C24_2 C25_2 C26_2 C29_2 178.8(12) . . . . ?
C22_2 C21_2 C26_2 C25_2 2.7(16) . . . . ?
N2_2 C21_2 C26_2 C25_2 -178.7(10) . . . . ?
C22_2 C21_2 C26_2 C29_2 -176.4(10) . . . . ?
N2_2 C21_2 C26_2 C29_2 2.1(15) . . . . ?
C21_2 C22_2 C27_2 C271_2 -115.9(10) . . . . ?
C23_2 C22_2 C27_2 C271_2 63.2(12) . . . . ?
C21_2 C22_2 C27_2 C272_2 120.4(11) . . . . ?
C23_2 C22_2 C27_2 C272_2 -60.5(13) . . . . ?
C25_2 C26_2 C29_2 C292_2 -53.2(16) . . . . ?
C21_2 C26_2 C29_2 C292_2 125.9(12) . . . . ?
C25_2 C26_2 C29_2 C291_2 71.8(16) . . . . ?
C21_2 C26_2 C29_2 C291_2 -109.1(14) . . . . ?
C1_2 N3_2 C31_2 C36_2 -132.1(9) . . . . ?
C1_2 N3_2 C31_2 C32_2 46.6(13) . . . . ?
C36_2 C31_2 C32_2 C33_2 5.0(14) . . . . ?
N3_2 C31_2 C32_2 C33_2 -173.6(8) . . . . ?
C31_2 C32_2 C33_2 C34_2 -6.0(13) . . . . ?
C31_2 C32_2 C33_2 C6_2 175.1(8) . . . . ?
N7_2 C6_2 C33_2 C34_2 116.0(10) . . . . ?
N7_2 C6_2 C33_2 C32_2 -65.0(11) . . . . ?
C32_2 C33_2 C34_2 C35_2 2.7(14) . . . . ?
C6_2 C33_2 C34_2 C35_2 -178.4(9) . . . . ?
C33_2 C34_2 C35_2 C36_2 1.6(14) . . . . ?
C34_2 C35_2 C36_2 C31_2 -2.6(15) . . . . ?
C32_2 C31_2 C36_2 C35_2 -0.7(14) . . . . ?
N3_2 C31_2 C36_2 C35_2 177.9(8) . . . . ?
C8_2 N9_2 C41_2 C46_2 104.4(10) . . . . ?
C8_2 N9_2 C41_2 C42_2 -79.5(11) . . . . ?
C46_2 C41_2 C42_2 C43_2 1.9(14) . . . . ?
N9_2 C41_2 C42_2 C43_2 -173.9(9) . . . . ?
C46_2 C41_2 C42_2 C47_2 -178.7(9) . . . . ?
N9_2 C41_2 C42_2 C47_2 5.5(13) . . . . ?
C41_2 C42_2 C43_2 C44_2 0.8(16) . . . . ?
C47_2 C42_2 C43_2 C44_2 -178.6(11) . . . . ?
C42_2 C43_2 C44_2 C45_2 -2(2) . . . . ?
C43_2 C44_2 C45_2 C46_2 0(2) . . . . ?
C44_2 C45_2 C46_2 C41_2 2.6(16) . . . . ?
C44_2 C45_2 C46_2 C49_2 -177.5(11) . . . . ?
C42_2 C41_2 C46_2 C45_2 -3.6(14) . . . . ?
N9_2 C41_2 C46_2 C45_2 172.2(8) . . . . ?
C42_2 C41_2 C46_2 C49_2 176.5(9) . . . . ?
N9_2 C41_2 C46_2 C49_2 -7.7(13) . . . . ?
C43_2 C42_2 C47_2 C471_2 -34.8(14) . . . . ?
C41_2 C42_2 C47_2 C471_2 145.9(11) . . . . ?
C43_2 C42_2 C47_2 C472_2 92.3(15) . . . . ?
C41_2 C42_2 C47_2 C472_2 -87.1(14) . . . . ?
C45_2 C46_2 C49_2 C491_2 -24.2(14) . . . . ?
C41_2 C46_2 C49_2 C491_2 155.7(9) . . . . ?
C45_2 C46_2 C49_2 C492_2 97.3(12) . . . . ?
C41_2 C46_2 C49_2 C492_2 -82.8(11) . . . . ?
Cl4 C51 C52 Cl5 -67(3) . . . . ?
Cl4B C51B C52B Cl5B 41(12) . . . . ?
